data_2236434
loop_
_publ_author_name
'Raissi Shabari, Akbar'
'Pourayoubi, Mehrdad'
'Derakhshan Rad, Shadi'

_publ_section_title
;
 Hexakis{[1-(dimethylamino)propylidene]oxidanium}
 bis(dodecamolybdophosphate) <i>N</i>,<i>N</i>-dimethylpropionamide
 pentasolvate
;
_journal_coeditor_code LH5510
_journal_issue 9
_journal_name_full 'Acta Crystallographica Section E'
_journal_page_first m1226
_journal_page_last m1227
_journal_paper_doi 10.1107/S1600536812036677
_journal_volume 68
_journal_year 2012
_chemical_formula_iupac '(C5 H12 N O)3 [P Mo12 O40], 2.5C5 H11 N O'
_chemical_formula_moiety '3(C5 H12 N O +), Mo12 O40 P 3-, 2.5(C5 H11 N O)'
_chemical_formula_sum 'C27.5 H63.5 Mo12 N5.5 O45.5 P'
_chemical_formula_weight 2381.59
_chemical_name_systematic
;
Hexakis{[1-(dimethylamino)propylidene]oxidanium} bis(dodecamolybdophosphate)
<i>N</i>,<i>N</i>-dimethylpropionamide pentasolvate
;
_space_group_crystal_system triclinic
_space_group_IT_number 2
_space_group_name_Hall '-P 1'
_space_group_name_H-M_alt 'P -1'
_symmetry_space_group_name_Hall '-P 1'
_symmetry_space_group_name_H-M 'P -1'
_atom_sites_solution_hydrogens geom
_atom_sites_solution_primary direct
_atom_sites_solution_secondary difmap
_audit_creation_method
;
Olex2 1.2
(compiled 2012.05.09 svn.r2324, GUI svn.r4230)
;
_cell_angle_alpha 110.3220(10)
_cell_angle_beta 96.1720(10)
_cell_angle_gamma 97.0790(10)
_cell_formula_units_Z 4
_cell_length_a 11.3691(5)
_cell_length_b 23.7595(10)
_cell_length_c 25.5382(11)
_cell_measurement_reflns_used 5907
_cell_measurement_temperature 100
_cell_measurement_theta_max 25.41
_cell_measurement_theta_min 2.19
_cell_volume 6335.5(5)
_computing_cell_refinement 'SAINT (Bruker, 2009)'
_computing_data_collection 'APEX2 (Bruker, 2009)'
_computing_data_reduction 'SAINT (Bruker, 2009)'
_computing_molecular_graphics 'Mercury (Macrae <i>et al.</i>, 2008)'
_computing_publication_material 'OLEX2 (Dolomanov <i>et al.</i>, 2009)'
_computing_structure_refinement 'XLMP (Sheldrick, 2008)'
_computing_structure_solution 'XS (Sheldrick, 2008)'
_diffrn_ambient_temperature 100
_diffrn_detector_area_resol_mean 8
_diffrn_measured_fraction_theta_full 0.999
_diffrn_measured_fraction_theta_max 0.999
_diffrn_measurement_device_type 'Bruker SMART APEXII CCD area-detector'
_diffrn_measurement_method '\f and \w scans'
_diffrn_radiation_monochromator graphite
_diffrn_radiation_type MoK\a
_diffrn_radiation_wavelength 0.71073
_diffrn_reflns_av_R_equivalents 0.1268
_diffrn_reflns_limit_h_max 14
_diffrn_reflns_limit_h_min -14
_diffrn_reflns_limit_k_max 31
_diffrn_reflns_limit_k_min -31
_diffrn_reflns_limit_l_max 33
_diffrn_reflns_limit_l_min -33
_diffrn_reflns_number 92777
_diffrn_reflns_theta_full 27.68
_diffrn_reflns_theta_max 27.68
_diffrn_reflns_theta_min 1.01
_diffrn_standards_number 0
_exptl_absorpt_coefficient_mu 2.421
_exptl_absorpt_correction_T_max 0.4330
_exptl_absorpt_correction_T_min 0.3619
_exptl_absorpt_correction_type multi-scan
_exptl_absorpt_process_details '(SADABS; Bruker, 2008)'
_exptl_crystal_colour colourless
_exptl_crystal_density_diffrn 2.497
_exptl_crystal_density_method 'not measured'
_exptl_crystal_description block
_exptl_crystal_F_000 4600
_exptl_crystal_size_max 0.14
_exptl_crystal_size_mid 0.13
_exptl_crystal_size_min 0.11
_refine_diff_density_max 2.169
_refine_diff_density_min -1.606
_refine_ls_extinction_method none
_refine_ls_goodness_of_fit_ref 0.937
_refine_ls_hydrogen_treatment constr
_refine_ls_matrix_type full
_refine_ls_number_parameters 1678
_refine_ls_number_reflns 29585
_refine_ls_number_restraints 177
_refine_ls_restrained_S_all 0.937
_refine_ls_R_factor_all 0.1375
_refine_ls_R_factor_gt 0.0551
_refine_ls_shift/su_max 0.001
_refine_ls_shift/su_mean 0.000
_refine_ls_structure_factor_coef Fsqd
_refine_ls_weighting_details 'calc w=1/[\s^2^(Fo^2^)+(0.0179P)^2^] where P=(Fo^2^+2Fc^2^)/3'
_refine_ls_weighting_scheme calc
_refine_ls_wR_factor_gt 0.0730
_refine_ls_wR_factor_ref 0.0905
_reflns_number_gt 15934
_reflns_number_total 29585
_reflns_threshold_expression I>2sigma(I)
_cod_data_source_file lh5510.cif
_cod_data_source_block I
_cod_database_code 2236434
_cod_database_fobs_code 2236434

loop_
_space_group_symop_id
_space_group_symop_operation_xyz
1 'x, y, z'
2 '-x, -y, -z'

loop_
_atom_site_type_symbol
_atom_site_label
_atom_site_fract_x
_atom_site_fract_y
_atom_site_fract_z
_atom_site_U_iso_or_equiv
_atom_site_adp_type
_atom_site_calc_flag
_atom_site_refinement_flags
_atom_site_occupancy
_atom_site_symmetry_multiplicity
Mo Mo1 0.72133(7) 0.23008(3) 0.09526(3) 0.01466(17) Uani d . 1 1
Mo Mo2 0.69051(7) 0.14511(3) 0.17754(3) 0.01517(17) Uani d . 1 1
Mo Mo3 0.44040(7) 0.17853(3) 0.11661(3) 0.01620(17) Uani d . 1 1
Mo Mo4 0.94075(7) 0.33452(3) 0.21935(3) 0.01814(18) Uani d . 1 1
Mo Mo5 0.87016(7) 0.26272(3) 0.30924(3) 0.02027(19) Uani d . 1 1
Mo Mo6 0.55090(8) 0.20280(4) 0.30706(3) 0.0227(2) Uani d . 1 1
Mo Mo7 0.33363(7) 0.26137(4) 0.24982(4) 0.0227(2) Uani d . 1 1
Mo Mo8 0.40785(7) 0.34093(4) 0.15184(3) 0.02085(19) Uani d . 1 1
Mo Mo9 0.70113(7) 0.39526(3) 0.15455(3) 0.01827(18) Uani d . 1 1
Mo Mo10 0.84075(7) 0.41122(3) 0.34161(3) 0.01637(17) Uani d . 1 1
Mo Mo11 0.53720(7) 0.35451(4) 0.36374(3) 0.02035(19) Uani d . 1 1
Mo Mo12 0.57153(7) 0.44749(3) 0.27315(3) 0.01681(18) Uani d . 1 1
P P1 0.6333(2) 0.29689(10) 0.22934(10) 0.0127(5) Uani d . 1 1
O O1 0.6240(4) 0.2384(2) 0.1769(2) 0.0107(12) Uani d . 1 1
O O2 0.7627(5) 0.3170(2) 0.2615(2) 0.0127(13) Uani d . 1 1
O O3 0.5500(5) 0.2841(2) 0.2694(2) 0.0142(13) Uani d . 1 1
O O4 0.5949(5) 0.3474(2) 0.2105(2) 0.0116(12) Uani d . 1 1
O O5 0.7850(5) 0.2114(2) 0.0369(2) 0.0185(14) Uani d . 1 1
O O6 0.7196(5) 0.0749(2) 0.1688(2) 0.0204(14) Uani d . 1 1
O O7 0.3278(5) 0.1343(3) 0.0653(2) 0.0229(15) Uani d . 1 1
O O8 0.5619(5) 0.1888(2) 0.0663(2) 0.0149(13) Uani d . 1 1
O O9 0.7473(5) 0.1595(2) 0.1177(2) 0.0127(13) Uani d . 1 1
O O10 0.5268(5) 0.1233(2) 0.1299(2) 0.0151(13) Uani d . 1 1
O O11 0.6914(5) 0.3064(2) 0.1057(2) 0.0148(13) Uani d . 1 1
O O12 0.8630(5) 0.2704(2) 0.1548(2) 0.0178(14) Uani d . 1 1
O O13 0.8112(5) 0.1943(2) 0.2334(2) 0.0167(14) Uani d . 1 1
O O14 0.5887(5) 0.1577(2) 0.2391(2) 0.0198(14) Uani d . 1 1
O O15 0.3692(5) 0.1983(2) 0.1793(2) 0.0194(14) Uani d . 1 1
O O16 0.4197(5) 0.2606(2) 0.1168(2) 0.0175(14) Uani d . 1 1
O O17 1.0723(5) 0.3537(3) 0.2017(2) 0.0239(15) Uani d . 1 1
O O18 0.9649(6) 0.2305(3) 0.3400(2) 0.0288(16) Uani d . 1 1
O O19 0.5444(6) 0.1545(3) 0.3414(3) 0.0360(18) Uani d . 1 1
O O20 0.1867(5) 0.2377(3) 0.2435(3) 0.0348(18) Uani d . 1 1
O O21 0.2821(5) 0.3478(3) 0.1160(3) 0.0318(17) Uani d . 1 1
O O22 0.7521(6) 0.4294(3) 0.1123(2) 0.0244(15) Uani d . 1 1
O O23 0.8386(5) 0.3849(2) 0.1920(2) 0.0150(13) Uani d . 1 1
O O24 0.9773(5) 0.2893(2) 0.2617(2) 0.0185(14) Uani d . 1 1
O O25 0.7262(5) 0.2385(2) 0.3268(2) 0.0215(15) Uani d . 1 1
O O26 0.3944(5) 0.2024(3) 0.2834(2) 0.0245(16) Uani d . 1 1
O O27 0.3424(5) 0.3117(3) 0.2103(2) 0.0208(14) Uani d . 1 1
O O28 0.5270(5) 0.3738(3) 0.1220(2) 0.0208(14) Uani d . 1 1
O O29 0.9499(5) 0.4045(2) 0.2928(2) 0.0190(14) Uani d . 1 1
O O30 0.9006(5) 0.3422(2) 0.3585(2) 0.0210(14) Uani d . 1 1
O O31 0.5458(5) 0.2810(3) 0.3705(2) 0.0233(15) Uani d . 1 1
O O32 0.3709(5) 0.3192(3) 0.3214(2) 0.0234(15) Uani d . 1 1
O O33 0.4387(5) 0.4201(3) 0.2167(2) 0.0209(14) Uani d . 1 1
O O34 0.6651(5) 0.4577(2) 0.2128(2) 0.0180(14) Uani d . 1 1
O O35 0.7374(5) 0.4461(2) 0.3085(2) 0.0144(13) Uani d . 1 1
O O36 0.6975(5) 0.3805(2) 0.3697(2) 0.0176(14) Uani d . 1 1
O O37 0.5186(5) 0.4106(2) 0.3194(2) 0.0182(14) Uani d . 1 1
O O38 0.9102(5) 0.4691(2) 0.4003(2) 0.0219(15) Uani d . 1 1
O O39 0.5041(6) 0.3975(3) 0.4262(2) 0.0277(16) Uani d . 1 1
O O40 0.5618(5) 0.5206(2) 0.3055(2) 0.0213(15) Uani d . 1 1
Mo Mo13 -0.01411(7) 0.75602(4) 0.12341(3) 0.01869(18) Uani d . 1 1
Mo Mo14 0.05746(8) 0.64854(4) 0.17670(3) 0.0227(2) Uani d . 1 1
Mo Mo15 -0.14922(7) 0.73780(4) 0.23164(3) 0.01855(18) Uani d . 1 1
Mo Mo16 0.29055(7) 0.84651(4) 0.15632(3) 0.01929(18) Uani d . 1 1
Mo Mo17 0.36894(7) 0.72440(4) 0.18694(3) 0.01857(18) Uani d . 1 1
Mo Mo18 0.27086(7) 0.69722(4) 0.31071(3) 0.02190(19) Uani d . 1 1
Mo Mo19 0.03895(7) 0.76343(4) 0.36725(3) 0.01807(18) Uani d . 1 1
Mo Mo20 -0.04571(7) 0.89458(4) 0.33453(3) 0.01835(18) Uani d . 1 1
Mo Mo21 0.04318(7) 0.91848(3) 0.21820(3) 0.01747(18) Uani d . 1 1
Mo Mo22 0.46619(7) 0.87020(4) 0.28276(3) 0.01958(19) Uani d . 1 1
Mo Mo23 0.32199(7) 0.84765(4) 0.39867(3) 0.02066(19) Uani d . 1 1
Mo Mo24 0.24239(7) 0.96452(3) 0.34206(3) 0.01913(18) Uani d . 1 1
P P2 0.1580(2) 0.80597(10) 0.26081(10) 0.0140(5) Uani d . 1 1
O O41 0.0557(5) 0.7583(3) 0.2179(2) 0.0223(15) Uani d . 1 1
O O42 0.2696(5) 0.8098(3) 0.2344(2) 0.0219(15) Uani d . 1 1
O O43 0.1847(5) 0.7870(3) 0.3120(2) 0.0195(14) Uani d . 1 1
O O44 0.1160(5) 0.8681(3) 0.2805(2) 0.0205(14) Uani d . 1 1
O O45 -0.0865(5) 0.7467(3) 0.0596(2) 0.0251(15) Uani d . 1 1
O O46 0.0393(6) 0.5746(3) 0.1394(3) 0.0308(17) Uani d . 1 1
O O47 -0.2914(5) 0.7105(3) 0.2309(3) 0.0289(16) Uani d . 1 1
O O48 -0.1549(5) 0.7425(3) 0.1607(2) 0.0236(15) Uani d . 1 1
O O49 0.0069(5) 0.6782(3) 0.1144(2) 0.0238(15) Uani d . 1 1
O O50 -0.0915(6) 0.6577(3) 0.1972(3) 0.0290(16) Uani d . 1 1
O O51 -0.0251(5) 0.8432(3) 0.1678(3) 0.0258(15) Uani d . 1 1
O O52 0.1400(5) 0.7859(3) 0.1229(3) 0.0260(16) Uani d . 1 1
O O53 0.2176(5) 0.6785(3) 0.1628(2) 0.0256(16) Uani d . 1 1
O O54 0.1377(6) 0.6561(3) 0.2451(3) 0.0292(16) Uani d . 1 1
O O55 -0.0695(5) 0.7306(2) 0.3021(2) 0.0223(15) Uani d . 1 1
O O56 -0.1352(5) 0.8184(3) 0.2729(2) 0.0238(15) Uani d . 1 1
O O57 0.3255(5) 0.8628(3) 0.1004(2) 0.0255(15) Uani d . 1 1
O O58 0.4570(6) 0.6757(3) 0.1572(3) 0.0350(18) Uani d . 1 1
O O59 0.3182(5) 0.6374(3) 0.3202(2) 0.0245(15) Uani d . 1 1
O O60 -0.0419(6) 0.7513(3) 0.4149(2) 0.0285(16) Uani d . 1 1
O O61 -0.1554(5) 0.9230(3) 0.3674(2) 0.0267(16) Uani d . 1 1
O O62 -0.0031(5) 0.9639(3) 0.1861(3) 0.0254(15) Uani d . 1 1
O O63 0.1939(5) 0.8994(3) 0.1867(3) 0.0249(15) Uani d . 1 1
O O64 0.3578(5) 0.7692(3) 0.1413(2) 0.0212(15) Uani d . 1 1
O O65 0.3576(5) 0.7097(3) 0.2596(2) 0.0270(16) Uani d . 1 1
O O66 0.1294(5) 0.7022(3) 0.3534(3) 0.0279(16) Uani d . 1 1
O O67 -0.0022(5) 0.8435(3) 0.3692(2) 0.0218(15) Uani d . 1 1
O O68 -0.0595(5) 0.9238(3) 0.2697(2) 0.0277(16) Uani d . 1 1
O O69 0.4257(5) 0.8837(3) 0.2093(2) 0.0244(15) Uani d . 1 1
O O70 0.4914(5) 0.7943(3) 0.2390(2) 0.0233(15) Uani d . 1 1
O O71 0.3536(5) 0.7615(3) 0.3734(2) 0.0237(15) Uani d . 1 1
O O72 0.1830(5) 0.8186(3) 0.4200(3) 0.0260(16) Uani d . 1 1
O O73 0.0822(5) 0.9567(3) 0.3676(2) 0.0270(16) Uani d . 1 1
O O74 0.1639(5) 0.9791(3) 0.2828(2) 0.0262(16) Uani d . 1 1
O O75 0.3669(5) 0.9354(3) 0.3088(2) 0.0280(16) Uani d . 1 1
O O76 0.4309(5) 0.8521(3) 0.3443(3) 0.0274(16) Uani d . 1 1
O O77 0.2737(5) 0.9144(3) 0.3900(2) 0.0265(16) Uani d . 1 1
O O78 0.6041(5) 0.9106(3) 0.3034(3) 0.0303(16) Uani d . 1 1
O O79 0.4197(5) 0.8763(3) 0.4590(2) 0.0232(15) Uani d . 1 1
O O80 0.3013(5) 1.0344(2) 0.3872(2) 0.0255(16) Uani d . 1 1
O O1S 0.2901(6) 0.3481(3) 0.4770(3) 0.0419(19) Uani d . 1 1
H H1S 0.3240 0.3322 0.5158 0.080 Uiso d . 1 1
O O8S 0.3560(7) 0.3154(3) 0.5544(3) 0.055(2) Uani d . 1 1
N N1 0.2340(7) 0.4258(4) 0.4589(4) 0.037(2) Uani d . 1 1
N N8 0.3482(7) 0.2594(4) 0.6071(4) 0.038(2) Uani d U 1 1
C C11 0.2805(9) 0.4042(6) 0.4955(5) 0.039(3) Uani d . 1 1
C C12 0.3294(10) 0.4441(5) 0.5549(4) 0.045(3) Uani d . 1 1
H H12A 0.3064 0.4230 0.5806 0.054 Uiso calc R 1 1
H H12B 0.2946 0.4820 0.5647 0.054 Uiso calc R 1 1
C C13 0.4663(9) 0.4602(4) 0.5633(4) 0.035(3) Uani d . 1 1
H H13A 0.4889 0.4836 0.5399 0.053 Uiso calc R 1 1
H H13B 0.5005 0.4227 0.5521 0.053 Uiso calc R 1 1
H H13C 0.4971 0.4846 0.6032 0.053 Uiso calc R 1 1
C C14 0.1940(9) 0.3893(5) 0.3993(4) 0.046(3) Uani d . 1 1
H H14A 0.2471 0.4029 0.3767 0.068 Uiso calc R 1 1
H H14B 0.1117 0.3941 0.3882 0.068 Uiso calc R 1 1
H H14C 0.1962 0.3464 0.3930 0.068 Uiso calc R 1 1
C C15 0.2204(10) 0.4908(5) 0.4740(4) 0.055(4) Uani d . 1 1
H H15A 0.1488 0.4976 0.4919 0.083 Uiso calc R 1 1
H H15B 0.2121 0.5006 0.4397 0.083 Uiso calc R 1 1
H H15C 0.2915 0.5170 0.5004 0.083 Uiso calc R 1 1
C C81 0.3378(10) 0.2637(5) 0.5574(5) 0.044(3) Uani d U 1 1
C C82 0.3108(12) 0.2080(6) 0.5055(6) 0.089(5) Uani d DU 1 1
H H82A 0.2308 0.2070 0.4851 0.107 Uiso calc R 1 1
H H82B 0.3047 0.1722 0.5171 0.107 Uiso calc R 1 1
C C83 0.3983(15) 0.2008(7) 0.4647(6) 0.131(7) Uani d DU 1 1
H H83A 0.4801 0.2089 0.4853 0.197 Uiso calc R 1 1
H H83B 0.3910 0.2298 0.4454 0.197 Uiso calc R 1 1
H H83C 0.3809 0.1592 0.4366 0.197 Uiso calc R 1 1
C C84 0.3755(10) 0.3143(5) 0.6583(5) 0.054(3) Uani d U 1 1
H H84A 0.3005 0.3256 0.6710 0.080 Uiso calc R 1 1
H H84B 0.4195 0.3476 0.6501 0.080 Uiso calc R 1 1
H H84C 0.4249 0.3064 0.6880 0.080 Uiso calc R 1 1
C C85 0.3248(10) 0.2015(5) 0.6167(5) 0.054(3) Uani d U 1 1
H H85A 0.3849 0.1765 0.6020 0.081 Uiso calc R 1 1
H H85B 0.2445 0.1795 0.5971 0.081 Uiso calc R 1 1
H H85C 0.3295 0.2100 0.6574 0.081 Uiso calc R 1 1
O O2S 0.9384(9) 0.3753(4) 0.5486(4) 0.078(3) Uani d U 1 1
H H2S 0.9168 0.4136 0.5908 0.080 Uiso d . 1 1
O O11S 0.8933(7) 0.4517(3) 0.6321(3) 0.045(2) Uani d U 1 1
N N2 0.8958(10) 0.2814(5) 0.4872(4) 0.065(3) Uani d U 1 1
N N11 0.8570(8) 0.4922(4) 0.7196(4) 0.038(2) Uani d U 1 1
C C115 0.8773(12) 0.5060(6) 0.7788(5) 0.075(4) Uani d U 1 1
H H11A 0.8470 0.4699 0.7868 0.113 Uiso calc R 1 1
H H11B 0.8353 0.5393 0.7975 0.113 Uiso calc R 1 1
H H11C 0.9636 0.5184 0.7932 0.113 Uiso calc R 1 1
C C21 0.8649(11) 0.3274(7) 0.5264(6) 0.056(3) Uani d DU 1 1
C C22 0.7446(10) 0.3217(7) 0.5404(6) 0.079(4) Uani d DU 1 1
H H22A 0.7505 0.3451 0.5814 0.095 Uiso calc R 1 1
H H22B 0.7176 0.2783 0.5344 0.095 Uiso calc R 1 1
C C23 0.6500(12) 0.3412(7) 0.5103(7) 0.127(7) Uani d DU 1 1
H H23A 0.6728 0.3845 0.5169 0.190 Uiso calc R 1 1
H H23B 0.5744 0.3347 0.5242 0.190 Uiso calc R 1 1
H H23C 0.6397 0.3174 0.4697 0.190 Uiso calc R 1 1
C C24 1.0256(10) 0.2917(6) 0.4748(4) 0.068(4) Uani d U 1 1
H H24A 1.0320 0.3204 0.4551 0.102 Uiso calc R 1 1
H H24B 1.0449 0.2528 0.4510 0.102 Uiso calc R 1 1
H H24C 1.0820 0.3083 0.5105 0.102 Uiso calc R 1 1
C C25 0.8014(17) 0.2265(6) 0.4619(6) 0.139(8) Uani d U 1 1
H H25A 0.7797 0.2117 0.4915 0.208 Uiso calc R 1 1
H H25B 0.8316 0.1947 0.4332 0.208 Uiso calc R 1 1
H H25C 0.7304 0.2368 0.4443 0.208 Uiso calc R 1 1
C C111 0.9274(9) 0.4614(5) 0.6828(5) 0.033(2) Uani d U 1 1
C C112 1.0393(9) 0.4482(5) 0.7081(5) 0.047(3) Uani d U 1 1
H H11D 1.0886 0.4869 0.7348 0.056 Uiso calc R 1 1
H H11E 1.0183 0.4223 0.7300 0.056 Uiso calc R 1 1
C C113 1.1105(10) 0.4176(5) 0.6660(6) 0.075(4) Uani d U 1 1
H H11F 1.1899 0.4173 0.6850 0.112 Uiso calc R 1 1
H H11G 1.1196 0.4392 0.6399 0.112 Uiso calc R 1 1
H H11H 1.0697 0.3756 0.6448 0.112 Uiso calc R 1 1
C C114 0.7478(9) 0.5091(5) 0.6974(5) 0.046(3) Uani d U 1 1
H H11I 0.6795 0.4947 0.7125 0.069 Uiso calc R 1 1
H H11J 0.7329 0.4903 0.6560 0.069 Uiso calc R 1 1
H H11K 0.7582 0.5535 0.7089 0.069 Uiso calc R 1 1
O O3S 0.1649(6) 1.0010(3) 0.0704(3) 0.0377(18) Uani d . 1 1
H H3S 0.1105 0.9680 0.0243 0.080 Uiso d . 1 1
O O7S 0.0554(6) 0.9348(3) -0.0220(3) 0.0326(17) Uani d . 1 1
N N3 0.3262(7) 1.0145(3) 0.1342(3) 0.029(2) Uani d . 1 1
N N7 -0.0353(7) 0.8406(4) -0.0761(3) 0.0260(19) Uani d . 1 1
C C31 0.2717(9) 0.9925(4) 0.0810(4) 0.028(2) Uani d . 1 1
C C32 0.3302(9) 0.9564(4) 0.0322(4) 0.036(3) Uani d . 1 1
H H32A 0.2811 0.9154 0.0126 0.043 Uiso calc R 1 1
H H32B 0.4107 0.9514 0.0471 0.043 Uiso calc R 1 1
C C33 0.3423(9) 0.9883(4) -0.0098(4) 0.038(3) Uani d . 1 1
H H33A 0.3658 0.9608 -0.0441 0.057 Uiso calc R 1 1
H H33B 0.4037 1.0251 0.0072 0.057 Uiso calc R 1 1
H H33C 0.2652 0.9996 -0.0196 0.057 Uiso calc R 1 1
C C34 0.2673(9) 1.0462(4) 0.1799(4) 0.034(3) Uani d . 1 1
H H34A 0.3018 1.0896 0.1948 0.051 Uiso calc R 1 1
H H34B 0.2785 1.0297 0.2100 0.051 Uiso calc R 1 1
H H34C 0.1813 1.0408 0.1661 0.051 Uiso calc R 1 1
C C35 0.4488(9) 1.0068(5) 0.1525(4) 0.041(3) Uani d . 1 1
H H35A 0.4449 0.9705 0.1625 0.061 Uiso calc R 1 1
H H35B 0.4875 1.0427 0.1855 0.061 Uiso calc R 1 1
H H35C 0.4955 1.0022 0.1216 0.061 Uiso calc R 1 1
C C71 0.0111(9) 0.8812(4) -0.0267(4) 0.027(2) Uani d . 1 1
C C72 0.0047(8) 0.8669(5) 0.0264(4) 0.031(2) Uani d . 1 1
H H72A 0.0772 0.8893 0.0547 0.037 Uiso calc R 1 1
H H72B 0.0030 0.8228 0.0173 0.037 Uiso calc R 1 1
C C73 -0.1067(9) 0.8850(5) 0.0511(4) 0.047(3) Uani d . 1 1
H H73A -0.1780 0.8659 0.0220 0.070 Uiso calc R 1 1
H H73B -0.1004 0.9294 0.0644 0.070 Uiso calc R 1 1
H H73C -0.1137 0.8715 0.0830 0.070 Uiso calc R 1 1
C C74 -0.0320(8) 0.8563(4) -0.1264(4) 0.030(2) Uani d . 1 1
H H74A 0.0211 0.8955 -0.1165 0.046 Uiso calc R 1 1
H H74B -0.1132 0.8593 -0.1413 0.046 Uiso calc R 1 1
H H74C -0.0018 0.8246 -0.1553 0.046 Uiso calc R 1 1
C C75 -0.0922(8) 0.7797(4) -0.0864(4) 0.029(2) Uani d . 1 1
H H75A -0.0309 0.7542 -0.0862 0.044 Uiso calc R 1 1
H H75B -0.1443 0.7633 -0.1234 0.044 Uiso calc R 1 1
H H75C -0.1405 0.7800 -0.0568 0.044 Uiso calc R 1 1
O O4S 0.1803(6) 0.9051(4) 0.5716(3) 0.055(2) Uani d . 1 1
H H4S 0.0937 0.8960 0.5939 0.080 Uiso d . 1 1
O O5S 0.0065(6) 0.8873(4) 0.6162(3) 0.043(2) Uani d U 1 1
N N4 0.3051(8) 0.9698(4) 0.5510(4) 0.042(2) Uani d . 1 1
N N5 -0.0413(7) 0.8891(4) 0.6984(3) 0.0291(19) Uani d U 1 1
C C41 0.1967(9) 0.9403(5) 0.5457(4) 0.034(3) Uani d . 1 1
C C42 0.0950(8) 0.9475(4) 0.5063(4) 0.025(2) Uani d . 1 1
H H42A 0.0860 0.9909 0.5192 0.031 Uiso calc R 1 1
H H42B 0.1163 0.9360 0.4678 0.031 Uiso calc R 1 1
C C43 -0.0218(8) 0.9100(4) 0.5034(4) 0.026(2) Uani d . 1 1
H H43A -0.0535 0.9276 0.5387 0.039 Uiso calc R 1 1
H H43B -0.0103 0.8683 0.4982 0.039 Uiso calc R 1 1
H H43C -0.0788 0.9095 0.4715 0.039 Uiso calc R 1 1
C C44 0.4054(9) 0.9608(6) 0.5864(4) 0.059(4) Uani d . 1 1
H H44A 0.3959 0.9179 0.5824 0.089 Uiso calc R 1 1
H H44B 0.4067 0.9862 0.6260 0.089 Uiso calc R 1 1
H H44C 0.4810 0.9722 0.5745 0.089 Uiso calc R 1 1
C C45 0.3334(9) 1.0136(5) 0.5239(5) 0.069(5) Uani d . 1 1
H H45A 0.2631 1.0324 0.5190 0.104 Uiso calc R 1 1
H H45B 0.3555 0.9926 0.4869 0.104 Uiso calc R 1 1
H H45C 0.4007 1.0452 0.5477 0.104 Uiso calc R 1 1
C C51 0.0382(10) 0.8948(5) 0.6683(5) 0.040(2) Uani d U 1 1
C C52 0.1759(10) 0.9037(5) 0.6905(5) 0.051(3) Uani d U 1 1
H H52A 0.1893 0.8879 0.7214 0.061 Uiso calc R 1 1
H H52B 0.2182 0.8821 0.6596 0.061 Uiso calc R 1 1
C C53 0.2180(12) 0.9684(5) 0.7109(4) 0.056(4) Uani d U 1 1
H H53A 0.1811 0.9886 0.7439 0.084 Uiso calc R 1 1
H H53B 0.1962 0.9839 0.6810 0.084 Uiso calc R 1 1
H H53C 0.3056 0.9766 0.7218 0.084 Uiso calc R 1 1
C C54 -0.0139(9) 0.8924(4) 0.7572(4) 0.034(3) Uani d U 1 1
H H54A 0.0315 0.8603 0.7584 0.051 Uiso calc R 1 1
H H54B -0.0890 0.8869 0.7719 0.051 Uiso calc R 1 1
H H54C 0.0340 0.9323 0.7806 0.051 Uiso calc R 1 1
C C55 -0.1661(9) 0.8691(5) 0.6717(4) 0.042(3) Uani d U 1 1
H H55A -0.1840 0.8245 0.6561 0.064 Uiso calc R 1 1
H H55B -0.1807 0.8847 0.6412 0.064 Uiso calc R 1 1
H H55C -0.2180 0.8846 0.6998 0.064 Uiso calc R 1 1
O O6S 0.4522(6) 0.1312(3) 0.9627(2) 0.0248(15) Uani d U 1 1
H H6S 0.4845 0.1535 0.9958 0.037 Uiso calc R 1 1
N N6 0.3678(7) 0.1372(4) 0.8833(3) 0.0280(19) Uani d U 1 1
C C61 0.4317(8) 0.1653(4) 0.9331(4) 0.023(2) Uani d U 1 1
C C62 0.4769(8) 0.2310(4) 0.9568(4) 0.024(2) Uani d U 1 1
H H62A 0.5007 0.2445 0.9263 0.029 Uiso calc R 1 1
H H62B 0.5493 0.2395 0.9854 0.029 Uiso calc R 1 1
C C63 0.3825(9) 0.2677(4) 0.9844(4) 0.037(3) Uani d U 1 1
H H63A 0.3485 0.2498 1.0099 0.055 Uiso calc R 1 1
H H63B 0.3184 0.2665 0.9549 0.055 Uiso calc R 1 1
H H63C 0.4207 0.3101 1.0059 0.055 Uiso calc R 1 1
C C64 0.3332(8) 0.1684(5) 0.8437(4) 0.031(3) Uani d U 1 1
H H64A 0.3858 0.2080 0.8553 0.046 Uiso calc R 1 1
H H64B 0.2496 0.1744 0.8448 0.046 Uiso calc R 1 1
H H64C 0.3415 0.1432 0.8052 0.046 Uiso calc R 1 1
C C65 0.3190(9) 0.0721(4) 0.8614(4) 0.041(3) Uani d U 1 1
H H65A 0.3380 0.0552 0.8907 0.061 Uiso calc R 1 1
H H65B 0.3546 0.0513 0.8282 0.061 Uiso calc R 1 1
H H65C 0.2316 0.0659 0.8507 0.061 Uiso calc R 1 1
O O9S 0.4656(6) 0.5029(3) 0.0445(3) 0.048(2) Uani d . 1 1
H H9S 0.5000 0.5000 0.0000 0.080 Uiso d S 1 2
N N9 0.4940(10) 0.5380(4) 0.1375(4) 0.051(3) Uani d . 1 1
C C91 0.5348(11) 0.5310(5) 0.0906(5) 0.041(3) Uani d . 1 1
C C92 0.6632(10) 0.5556(5) 0.0893(5) 0.057(4) Uani d . 1 1
H H92A 0.7116 0.5653 0.1269 0.069 Uiso calc R 1 1
H H92B 0.6962 0.5235 0.0614 0.069 Uiso calc R 1 1
C C93 0.6760(10) 0.6105(5) 0.0746(5) 0.052(3) Uani d . 1 1
H H93A 0.6325 0.6007 0.0364 0.079 Uiso calc R 1 1
H H93B 0.7612 0.6249 0.0759 0.079 Uiso calc R 1 1
H H93C 0.6429 0.6424 0.1018 0.079 Uiso calc R 1 1
C C94 0.3699(13) 0.5122(6) 0.1356(6) 0.085(5) Uani d . 1 1
H H94A 0.3266 0.5451 0.1540 0.128 Uiso calc R 1 1
H H94B 0.3681 0.4836 0.1555 0.128 Uiso calc R 1 1
H H94C 0.3316 0.4908 0.0962 0.128 Uiso calc R 1 1
C C95 0.5637(15) 0.5731(5) 0.1947(5) 0.100(6) Uani d . 1 1
H H95A 0.6064 0.5461 0.2082 0.151 Uiso calc R 1 1
H H95B 0.5089 0.5902 0.2208 0.151 Uiso calc R 1 1
H H95C 0.6218 0.6062 0.1929 0.151 Uiso calc R 1 1
O O10S 0.0936(6) 0.5344(3) 1.0069(3) 0.044(2) Uani d . 1 1
H H10S 0.0000 0.5000 1.0000 0.080 Uiso d S 1 2
N N10 0.1840(8) 0.6249(4) 1.0125(3) 0.029(2) Uani d . 1 1
C C101 0.0843(9) 0.5848(5) 1.0014(4) 0.030(2) Uani d . 1 1
C C102 -0.0320(9) 0.5967(5) 0.9819(4) 0.037(3) Uani d . 1 1
H H10A -0.0359 0.6403 1.0012 0.045 Uiso calc R 1 1
H H10B -0.0963 0.5724 0.9922 0.045 Uiso calc R 1 1
C C103 -0.0528(11) 0.5812(5) 0.9195(5) 0.064(4) Uani d . 1 1
H H10C -0.0446 0.5386 0.9003 0.096 Uiso calc R 1 1
H H10D 0.0064 0.6078 0.9096 0.096 Uiso calc R 1 1
H H10E -0.1338 0.5869 0.9075 0.096 Uiso calc R 1 1
C C104 0.3008(9) 0.6084(5) 1.0276(4) 0.038(3) Uani d . 1 1
H H10F 0.2881 0.5760 1.0429 0.057 Uiso calc R 1 1
H H10G 0.3532 0.6443 1.0560 0.057 Uiso calc R 1 1
H H10H 0.3387 0.5941 0.9937 0.057 Uiso calc R 1 1
C C105 0.1869(10) 0.6819(5) 1.0047(4) 0.048(3) Uani d . 1 1
H H10I 0.2218 0.7153 1.0404 0.071 Uiso calc R 1 1
H H10J 0.1050 0.6866 0.9927 0.071 Uiso calc R 1 1
H H10K 0.2360 0.6828 0.9756 0.071 Uiso calc R 1 1

loop_
_atom_site_aniso_label
_atom_site_aniso_U_11
_atom_site_aniso_U_22
_atom_site_aniso_U_33
_atom_site_aniso_U_12
_atom_site_aniso_U_13
_atom_site_aniso_U_23
Mo1 0.0181(4) 0.0128(4) 0.0127(4) 0.0040(3) 0.0041(3) 0.0034(3)
Mo2 0.0197(4) 0.0106(4) 0.0148(4) 0.0045(3) 0.0016(3) 0.0039(3)
Mo3 0.0141(4) 0.0145(4) 0.0173(4) 0.0026(3) 0.0009(3) 0.0029(3)
Mo4 0.0144(4) 0.0152(4) 0.0203(5) 0.0018(3) 0.0052(4) 0.0005(4)
Mo5 0.0265(5) 0.0160(4) 0.0166(4) 0.0085(4) -0.0024(4) 0.0039(4)
Mo6 0.0373(5) 0.0151(4) 0.0176(5) 0.0020(4) 0.0103(4) 0.0075(4)
Mo7 0.0169(4) 0.0204(4) 0.0262(5) 0.0012(4) 0.0110(4) 0.0013(4)
Mo8 0.0211(5) 0.0181(4) 0.0214(5) 0.0095(4) -0.0011(4) 0.0041(4)
Mo9 0.0291(5) 0.0134(4) 0.0154(4) 0.0065(4) 0.0074(4) 0.0071(3)
Mo10 0.0186(4) 0.0129(4) 0.0151(4) 0.0033(3) 0.0018(3) 0.0020(3)
Mo11 0.0274(5) 0.0166(4) 0.0164(5) 0.0031(4) 0.0108(4) 0.0033(4)
Mo12 0.0203(4) 0.0131(4) 0.0176(4) 0.0069(3) 0.0051(4) 0.0042(3)
P1 0.0143(11) 0.0110(11) 0.0137(12) 0.0026(9) 0.0032(9) 0.0051(9)
O1 0.008(3) 0.012(3) 0.012(3) 0.001(2) -0.001(2) 0.005(3)
O2 0.015(3) 0.010(3) 0.012(3) 0.006(2) 0.003(3) 0.001(3)
O3 0.013(3) 0.014(3) 0.014(3) 0.004(3) 0.007(3) 0.001(3)
O4 0.018(3) 0.009(3) 0.008(3) 0.007(2) 0.001(2) 0.002(2)
O5 0.030(4) 0.013(3) 0.012(3) 0.003(3) 0.012(3) 0.002(3)
O6 0.018(3) 0.013(3) 0.029(4) 0.003(3) 0.002(3) 0.007(3)
O7 0.016(3) 0.020(3) 0.026(4) 0.002(3) 0.000(3) 0.001(3)
O8 0.021(3) 0.008(3) 0.014(3) 0.007(3) 0.002(3) 0.000(3)
O9 0.016(3) 0.012(3) 0.008(3) 0.004(3) 0.005(2) 0.000(2)
O10 0.016(3) 0.015(3) 0.016(3) 0.004(3) 0.011(3) 0.004(3)
O11 0.018(3) 0.014(3) 0.015(3) 0.004(3) 0.007(3) 0.006(3)
O12 0.019(3) 0.017(3) 0.020(4) 0.003(3) 0.008(3) 0.008(3)
O13 0.023(4) 0.019(3) 0.011(3) 0.013(3) -0.002(3) 0.007(3)
O14 0.030(4) 0.016(3) 0.009(3) -0.002(3) -0.001(3) 0.003(3)
O15 0.014(3) 0.018(3) 0.020(4) -0.002(3) 0.004(3) 0.001(3)
O16 0.019(3) 0.019(3) 0.013(3) 0.007(3) 0.001(3) 0.002(3)
O17 0.012(3) 0.025(4) 0.028(4) 0.000(3) 0.011(3) 0.000(3)
O18 0.041(4) 0.019(4) 0.021(4) 0.014(3) -0.007(3) 0.002(3)
O19 0.070(5) 0.019(4) 0.020(4) -0.003(4) 0.010(4) 0.010(3)
O20 0.024(4) 0.025(4) 0.039(5) 0.001(3) 0.012(3) -0.009(3)
O21 0.026(4) 0.031(4) 0.031(4) 0.017(3) -0.011(3) 0.003(3)
O22 0.041(4) 0.017(3) 0.019(4) 0.006(3) 0.018(3) 0.006(3)
O23 0.019(3) 0.010(3) 0.016(3) 0.001(3) 0.011(3) 0.004(3)
O24 0.017(3) 0.013(3) 0.017(3) 0.009(3) 0.001(3) -0.006(3)
O25 0.040(4) 0.014(3) 0.009(3) 0.004(3) 0.001(3) 0.003(3)
O26 0.026(4) 0.021(3) 0.021(4) -0.003(3) 0.016(3) 0.000(3)
O27 0.016(3) 0.019(3) 0.024(4) 0.003(3) 0.004(3) 0.003(3)
O28 0.028(4) 0.019(3) 0.015(3) 0.009(3) -0.003(3) 0.006(3)
O29 0.022(3) 0.013(3) 0.015(3) 0.002(3) 0.004(3) -0.005(3)
O30 0.018(3) 0.017(3) 0.023(4) 0.004(3) -0.001(3) 0.002(3)
O31 0.036(4) 0.016(3) 0.019(4) 0.001(3) 0.014(3) 0.007(3)
O32 0.023(4) 0.021(3) 0.024(4) 0.005(3) 0.016(3) 0.002(3)
O33 0.024(4) 0.025(4) 0.018(4) 0.013(3) 0.007(3) 0.009(3)
O34 0.028(4) 0.010(3) 0.016(3) 0.003(3) 0.004(3) 0.005(3)
O35 0.015(3) 0.011(3) 0.016(3) 0.006(3) 0.004(3) 0.002(3)
O36 0.026(4) 0.014(3) 0.011(3) 0.002(3) 0.002(3) 0.003(3)
O37 0.019(3) 0.014(3) 0.023(4) 0.005(3) 0.010(3) 0.005(3)
O38 0.029(4) 0.016(3) 0.015(3) -0.001(3) 0.002(3) 0.000(3)
O39 0.036(4) 0.023(4) 0.021(4) 0.005(3) 0.018(3) 0.001(3)
O40 0.028(4) 0.013(3) 0.023(4) 0.009(3) 0.007(3) 0.006(3)
Mo13 0.0172(4) 0.0218(4) 0.0145(4) 0.0039(4) -0.0013(3) 0.0044(4)
Mo14 0.0344(5) 0.0132(4) 0.0175(5) 0.0034(4) -0.0022(4) 0.0041(4)
Mo15 0.0150(4) 0.0188(4) 0.0210(5) 0.0001(3) 0.0025(4) 0.0073(4)
Mo16 0.0171(4) 0.0222(4) 0.0198(5) 0.0010(4) 0.0055(4) 0.0092(4)
Mo17 0.0197(4) 0.0209(4) 0.0182(5) 0.0095(4) 0.0052(4) 0.0084(4)
Mo18 0.0244(5) 0.0158(4) 0.0263(5) 0.0052(4) -0.0025(4) 0.0098(4)
Mo19 0.0176(4) 0.0199(4) 0.0180(5) 0.0033(3) 0.0031(4) 0.0085(4)
Mo20 0.0152(4) 0.0223(4) 0.0170(4) 0.0061(3) 0.0030(3) 0.0055(4)
Mo21 0.0159(4) 0.0138(4) 0.0236(5) 0.0038(3) 0.0000(4) 0.0084(4)
Mo22 0.0123(4) 0.0271(5) 0.0208(5) 0.0024(4) 0.0011(4) 0.0114(4)
Mo23 0.0212(5) 0.0215(4) 0.0168(5) 0.0071(4) -0.0025(4) 0.0045(4)
Mo24 0.0199(4) 0.0137(4) 0.0203(5) 0.0017(3) -0.0008(4) 0.0034(4)
P2 0.0143(11) 0.0128(11) 0.0146(12) 0.0027(9) -0.0006(9) 0.0052(10)
O41 0.018(3) 0.024(4) 0.027(4) 0.003(3) -0.003(3) 0.013(3)
O42 0.025(4) 0.018(3) 0.023(4) 0.005(3) 0.003(3) 0.008(3)
O43 0.018(3) 0.021(3) 0.021(4) 0.001(3) -0.002(3) 0.013(3)
O44 0.020(3) 0.017(3) 0.027(4) 0.008(3) 0.008(3) 0.008(3)
O45 0.027(4) 0.029(4) 0.018(4) 0.008(3) 0.003(3) 0.006(3)
O46 0.039(4) 0.020(4) 0.026(4) 0.004(3) 0.002(3) 0.000(3)
O47 0.015(3) 0.031(4) 0.042(4) -0.007(3) -0.004(3) 0.020(3)
O48 0.030(4) 0.025(4) 0.023(4) 0.009(3) 0.011(3) 0.015(3)
O49 0.028(4) 0.025(4) 0.022(4) 0.015(3) 0.007(3) 0.009(3)
O50 0.042(4) 0.020(4) 0.027(4) 0.008(3) 0.009(3) 0.009(3)
O51 0.021(4) 0.024(4) 0.032(4) 0.005(3) 0.005(3) 0.009(3)
O52 0.020(4) 0.022(4) 0.032(4) 0.005(3) 0.008(3) 0.003(3)
O53 0.030(4) 0.026(4) 0.025(4) 0.002(3) -0.005(3) 0.017(3)
O54 0.029(4) 0.023(4) 0.035(4) -0.005(3) 0.001(3) 0.014(3)
O55 0.030(4) 0.015(3) 0.026(4) 0.004(3) 0.004(3) 0.013(3)
O56 0.022(4) 0.025(4) 0.022(4) 0.003(3) -0.005(3) 0.009(3)
O57 0.031(4) 0.031(4) 0.020(4) 0.009(3) 0.008(3) 0.013(3)
O58 0.030(4) 0.043(4) 0.022(4) 0.014(3) -0.001(3) -0.001(3)
O59 0.029(4) 0.029(4) 0.024(4) 0.015(3) 0.009(3) 0.015(3)
O60 0.041(4) 0.026(4) 0.020(4) -0.002(3) 0.013(3) 0.010(3)
O61 0.019(4) 0.030(4) 0.026(4) 0.009(3) -0.001(3) 0.004(3)
O62 0.022(4) 0.022(4) 0.036(4) 0.004(3) -0.002(3) 0.017(3)
O63 0.019(4) 0.021(3) 0.031(4) 0.000(3) 0.008(3) 0.005(3)
O64 0.024(4) 0.024(3) 0.012(3) 0.008(3) 0.006(3) 0.001(3)
O65 0.027(4) 0.026(4) 0.024(4) 0.000(3) -0.013(3) 0.011(3)
O66 0.030(4) 0.016(3) 0.035(4) 0.001(3) -0.005(3) 0.009(3)
O67 0.027(4) 0.019(3) 0.016(3) 0.007(3) -0.002(3) 0.004(3)
O68 0.015(3) 0.042(4) 0.024(4) -0.003(3) 0.000(3) 0.012(3)
O69 0.031(4) 0.021(3) 0.023(4) 0.001(3) -0.003(3) 0.013(3)
O70 0.023(4) 0.026(4) 0.019(4) 0.005(3) -0.002(3) 0.009(3)
O71 0.015(3) 0.025(4) 0.027(4) 0.000(3) -0.002(3) 0.006(3)
O72 0.020(4) 0.022(4) 0.033(4) 0.007(3) 0.002(3) 0.006(3)
O73 0.019(4) 0.037(4) 0.023(4) 0.001(3) -0.001(3) 0.012(3)
O74 0.022(4) 0.028(4) 0.027(4) -0.006(3) -0.005(3) 0.013(3)
O75 0.031(4) 0.031(4) 0.024(4) 0.010(3) 0.003(3) 0.011(3)
O76 0.029(4) 0.031(4) 0.033(4) 0.016(3) 0.012(3) 0.019(3)
O77 0.034(4) 0.033(4) 0.017(4) 0.012(3) 0.012(3) 0.010(3)
O78 0.020(4) 0.036(4) 0.032(4) 0.003(3) -0.001(3) 0.011(3)
O79 0.020(4) 0.030(4) 0.018(4) -0.001(3) 0.001(3) 0.009(3)
O80 0.036(4) 0.009(3) 0.021(4) -0.005(3) -0.003(3) -0.003(3)
O1S 0.040(5) 0.042(5) 0.045(5) 0.005(4) 0.005(4) 0.018(4)
O8S 0.068(6) 0.049(5) 0.050(5) -0.014(5) -0.005(4) 0.034(4)
N1 0.034(5) 0.045(6) 0.033(6) 0.017(5) 0.011(4) 0.010(5)
N8 0.029(5) 0.038(5) 0.061(7) 0.012(4) 0.015(5) 0.029(5)
C11 0.026(6) 0.062(8) 0.038(7) 0.014(6) 0.017(5) 0.023(7)
C12 0.050(8) 0.054(8) 0.044(8) 0.029(7) 0.021(6) 0.023(6)
C13 0.054(8) 0.025(6) 0.022(6) 0.010(5) 0.009(5) 0.002(5)
C14 0.024(6) 0.072(9) 0.024(6) 0.009(6) -0.012(5) 0.001(6)
C15 0.061(9) 0.067(9) 0.038(8) 0.034(7) 0.004(6) 0.014(7)
C81 0.045(7) 0.046(7) 0.043(7) -0.007(6) 0.009(6) 0.024(6)
C82 0.085(11) 0.070(10) 0.079(11) -0.032(9) 0.034(9) -0.004(9)
C83 0.18(2) 0.061(11) 0.109(15) -0.006(12) 0.048(14) -0.018(10)
C84 0.054(8) 0.064(9) 0.053(9) 0.008(7) 0.015(7) 0.032(7)
C85 0.041(7) 0.053(8) 0.088(10) 0.015(6) 0.021(7) 0.045(8)
O2S 0.107(8) 0.072(7) 0.055(6) 0.008(6) 0.045(6) 0.015(5)
O11S 0.067(6) 0.041(5) 0.034(5) 0.020(4) 0.019(4) 0.016(4)
N2 0.063(7) 0.085(8) 0.039(6) -0.012(6) -0.016(6) 0.026(6)
N11 0.044(5) 0.036(5) 0.039(5) 0.000(4) 0.015(4) 0.021(4)
C115 0.074(10) 0.068(10) 0.085(11) 0.002(8) 0.027(9) 0.030(9)
C21 0.069(8) 0.067(8) 0.044(8) 0.013(7) 0.025(7) 0.032(7)
C22 0.057(8) 0.125(10) 0.112(10) 0.035(8) 0.029(8) 0.102(8)
C23 0.077(12) 0.078(12) 0.200(19) 0.032(10) -0.013(12) 0.024(12)
C24 0.053(8) 0.107(11) 0.020(7) 0.019(8) 0.011(6) -0.007(7)
C25 0.26(2) 0.054(10) 0.064(11) -0.019(13) -0.045(13) 0.009(9)
C111 0.030(5) 0.036(5) 0.049(6) 0.011(4) 0.017(5) 0.029(4)
C112 0.026(5) 0.035(6) 0.090(8) -0.002(5) 0.028(5) 0.032(5)
C113 0.049(8) 0.026(7) 0.151(14) 0.005(6) 0.026(9) 0.031(8)
C114 0.040(7) 0.043(7) 0.053(8) 0.016(6) 0.016(6) 0.008(6)
O3S 0.032(4) 0.043(5) 0.033(4) 0.005(4) 0.005(4) 0.009(4)
O7S 0.037(4) 0.023(4) 0.033(4) -0.004(3) -0.010(3) 0.013(3)
N3 0.025(5) 0.026(5) 0.029(5) -0.009(4) -0.001(4) 0.006(4)
N7 0.018(4) 0.034(5) 0.021(5) 0.003(4) 0.003(4) 0.005(4)
C31 0.029(6) 0.012(5) 0.044(7) -0.006(4) 0.004(5) 0.014(5)
C32 0.032(6) 0.026(6) 0.043(7) 0.017(5) -0.002(5) 0.002(5)
C33 0.048(7) 0.026(6) 0.041(7) 0.002(5) 0.011(6) 0.015(5)
C34 0.033(6) 0.034(6) 0.028(6) 0.001(5) 0.005(5) 0.004(5)
C35 0.042(7) 0.038(7) 0.044(7) 0.004(6) -0.001(6) 0.019(6)
C71 0.032(6) 0.028(6) 0.022(6) 0.013(5) 0.002(5) 0.011(5)
C72 0.027(6) 0.041(6) 0.022(6) 0.005(5) -0.002(5) 0.013(5)
C73 0.035(7) 0.081(9) 0.028(7) 0.022(7) 0.004(5) 0.020(6)
C74 0.021(5) 0.038(6) 0.035(6) 0.006(5) 0.002(5) 0.018(5)
C75 0.022(5) 0.036(6) 0.027(6) -0.001(5) 0.002(5) 0.011(5)
O4S 0.028(4) 0.119(8) 0.037(5) 0.014(5) 0.009(4) 0.049(5)
O5S 0.028(4) 0.085(6) 0.027(4) 0.009(4) -0.001(3) 0.038(4)
N4 0.023(5) 0.052(6) 0.033(6) -0.001(5) 0.018(4) -0.006(5)
N5 0.033(5) 0.033(4) 0.040(5) 0.020(4) 0.020(4) 0.026(4)
C41 0.019(6) 0.052(7) 0.016(6) 0.001(5) 0.002(5) -0.004(5)
C42 0.033(6) 0.015(5) 0.027(6) -0.001(4) 0.007(5) 0.006(4)
C43 0.025(6) 0.034(6) 0.018(5) 0.006(5) 0.004(4) 0.008(5)
C44 0.029(7) 0.098(11) 0.022(7) 0.002(7) 0.000(5) -0.009(7)
C45 0.024(7) 0.039(7) 0.107(12) -0.010(6) 0.030(7) -0.021(8)
C51 0.043(5) 0.052(5) 0.039(5) 0.018(5) 0.011(5) 0.028(5)
C52 0.069(7) 0.054(6) 0.037(6) 0.020(6) 0.011(6) 0.021(5)
C53 0.113(11) 0.036(7) 0.036(7) 0.042(7) 0.031(7) 0.019(6)
C54 0.043(7) 0.032(6) 0.035(7) 0.016(5) 0.019(5) 0.016(5)
C55 0.034(7) 0.047(7) 0.049(8) -0.003(6) 0.012(6) 0.022(6)
O6S 0.035(4) 0.026(4) 0.013(3) 0.010(3) 0.001(3) 0.005(3)
N6 0.024(4) 0.032(4) 0.027(4) 0.008(4) 0.006(4) 0.007(4)
C61 0.014(4) 0.038(5) 0.022(4) 0.012(4) 0.012(4) 0.010(4)
C62 0.019(5) 0.036(5) 0.023(5) 0.004(4) 0.001(4) 0.018(4)
C63 0.040(7) 0.032(6) 0.035(7) 0.005(5) 0.002(5) 0.010(5)
C64 0.023(6) 0.054(7) 0.024(6) 0.010(5) 0.003(5) 0.024(5)
C65 0.035(6) 0.043(7) 0.032(7) 0.014(6) 0.000(5) -0.002(5)
O9S 0.044(5) 0.054(5) 0.027(5) -0.004(4) -0.013(4) 0.001(4)
N9 0.084(9) 0.027(5) 0.048(7) 0.006(5) 0.009(6) 0.024(5)
C91 0.055(8) 0.023(6) 0.034(7) -0.009(5) -0.008(6) 0.007(5)
C92 0.054(8) 0.034(7) 0.068(9) -0.001(6) -0.031(7) 0.013(7)
C93 0.037(7) 0.053(8) 0.063(9) -0.010(6) -0.001(6) 0.024(7)
C94 0.129(15) 0.065(10) 0.090(12) 0.016(10) 0.060(11) 0.050(9)
C95 0.22(2) 0.049(9) 0.027(8) 0.050(11) -0.024(10) 0.008(7)
O10S 0.040(5) 0.052(5) 0.041(5) -0.012(4) -0.007(4) 0.030(4)
N10 0.044(6) 0.028(5) 0.014(4) 0.007(4) 0.007(4) 0.005(4)
C101 0.034(6) 0.032(6) 0.021(6) -0.001(5) 0.013(5) 0.006(5)
C102 0.034(7) 0.026(6) 0.045(7) 0.005(5) 0.001(6) 0.006(5)
C103 0.065(9) 0.040(8) 0.080(10) 0.038(7) -0.012(8) 0.009(7)
C104 0.037(7) 0.042(7) 0.027(6) 0.008(5) -0.001(5) 0.005(5)
C105 0.063(9) 0.036(7) 0.051(8) 0.006(6) 0.034(7) 0.017(6)

loop_
_atom_type_symbol
_atom_type_description
_atom_type_scat_dispersion_real
_atom_type_scat_dispersion_imag
_atom_type_scat_source
C C 0.0033 0.0016 'International Tables Vol C Tables 4.2.6.8 and 6.1.1.4'
H H 0.0000 0.0000 'International Tables Vol C Tables 4.2.6.8 and 6.1.1.4'
Mo Mo -1.6832 0.6857 'International Tables Vol C Tables 4.2.6.8 and 6.1.1.4'
N N 0.0061 0.0033 'International Tables Vol C Tables 4.2.6.8 and 6.1.1.4'
O O 0.0106 0.0060 'International Tables Vol C Tables 4.2.6.8 and 6.1.1.4'
P P 0.1023 0.0942 'International Tables Vol C Tables 4.2.6.8 and 6.1.1.4'

loop_
_geom_angle_atom_site_label_1
_geom_angle_atom_site_label_2
_geom_angle_atom_site_label_3
_geom_angle
O5 Mo1 O1 170.1(2)
O5 Mo1 O8 101.8(3)
O5 Mo1 O9 98.8(2)
O5 Mo1 O11 103.7(2)
O5 Mo1 O12 101.4(3)
O8 Mo1 O1 74.0(2)
O8 Mo1 O9 86.3(2)
O8 Mo1 O12 155.2(2)
O9 Mo1 O1 72.21(19)
O11 Mo1 O1 85.8(2)
O11 Mo1 O8 96.9(2)
O11 Mo1 O9 156.1(2)
O11 Mo1 O12 86.2(2)
O12 Mo1 O1 81.72(19)
O12 Mo1 O9 81.5(2)
O6 Mo2 O1 170.9(2)
O6 Mo2 O9 102.8(3)
O6 Mo2 O10 100.0(2)
O6 Mo2 O13 102.9(3)
O6 Mo2 O14 100.8(3)
O9 Mo2 O1 74.4(2)
O9 Mo2 O10 86.2(2)
O9 Mo2 O14 154.7(2)
O10 Mo2 O1 71.34(19)
O10 Mo2 O14 80.7(2)
O13 Mo2 O1 86.2(2)
O13 Mo2 O9 98.1(2)
O13 Mo2 O10 155.2(2)
O13 Mo2 O14 85.6(2)
O14 Mo2 O1 80.9(2)
O7 Mo3 O1 169.6(2)
O7 Mo3 O8 97.8(2)
O7 Mo3 O10 103.0(3)
O7 Mo3 O15 103.0(3)
O7 Mo3 O16 100.7(3)
O8 Mo3 O1 72.04(19)
O10 Mo3 O1 74.7(2)
O10 Mo3 O8 86.0(2)
O10 Mo3 O16 154.1(2)
O15 Mo3 O1 87.4(2)
O15 Mo3 O8 156.9(2)
O15 Mo3 O10 99.0(2)
O15 Mo3 O16 85.6(2)
O16 Mo3 O1 80.1(2)
O16 Mo3 O8 80.6(2)
O12 Mo4 O2 86.2(2)
O12 Mo4 O23 85.2(2)
O12 Mo4 O29 155.0(2)
O17 Mo4 O2 170.5(2)
O17 Mo4 O12 103.1(3)
O17 Mo4 O23 101.7(3)
O17 Mo4 O24 102.9(3)
O17 Mo4 O29 99.9(3)
O23 Mo4 O2 80.95(19)
O23 Mo4 O29 80.8(2)
O24 Mo4 O2 73.5(2)
O24 Mo4 O12 97.2(2)
O24 Mo4 O23 154.1(2)
O24 Mo4 O29 87.0(2)
O29 Mo4 O2 71.3(2)
O13 Mo5 O2 80.74(19)
O18 Mo5 O2 170.7(3)
O18 Mo5 O13 100.8(2)
O18 Mo5 O24 99.5(3)
O18 Mo5 O25 103.0(3)
O18 Mo5 O30 102.4(3)
O24 Mo5 O2 71.7(2)
O24 Mo5 O13 79.9(2)
O25 Mo5 O2 86.3(2)
O25 Mo5 O13 84.6(2)
O25 Mo5 O24 154.7(2)
O25 Mo5 O30 99.0(3)
O30 Mo5 O2 74.9(2)
O30 Mo5 O13 155.0(2)
O30 Mo5 O24 87.2(2)
O14 Mo6 O3 85.6(2)
O14 Mo6 O25 84.7(2)
O14 Mo6 O31 154.1(2)
O19 Mo6 O3 171.2(3)
O19 Mo6 O14 103.2(3)
O19 Mo6 O25 100.9(3)
O19 Mo6 O26 103.7(3)
O19 Mo6 O31 100.3(3)
O25 Mo6 O3 80.4(2)
O25 Mo6 O31 80.3(2)
O26 Mo6 O3 74.0(2)
O26 Mo6 O14 98.3(3)
O26 Mo6 O25 153.9(2)
O26 Mo6 O31 86.6(2)
O31 Mo6 O3 71.2(2)
O15 Mo7 O3 81.0(2)
O15 Mo7 O26 80.2(2)
O20 Mo7 O3 169.4(3)
O20 Mo7 O15 99.8(3)
O20 Mo7 O26 98.3(3)
O20 Mo7 O27 104.0(3)
O20 Mo7 O32 103.1(3)
O26 Mo7 O3 71.3(2)
O27 Mo7 O3 86.6(2)
O27 Mo7 O15 85.2(2)
O27 Mo7 O26 155.1(2)
O27 Mo7 O32 98.5(3)
O32 Mo7 O3 74.7(2)
O32 Mo7 O15 155.1(2)
O32 Mo7 O26 86.9(2)
O16 Mo8 O4 85.2(2)
O16 Mo8 O27 83.7(2)
O16 Mo8 O28 97.5(2)
O16 Mo8 O33 154.1(2)
O21 Mo8 O4 171.4(2)
O21 Mo8 O16 103.3(3)
O21 Mo8 O27 101.5(3)
O21 Mo8 O28 103.0(3)
O21 Mo8 O33 100.3(3)
O27 Mo8 O4 80.6(2)
O28 Mo8 O4 74.2(2)
O28 Mo8 O27 154.5(2)
O28 Mo8 O33 87.3(2)
O33 Mo8 O4 71.7(2)
O33 Mo8 O27 81.3(2)
O11 Mo9 O4 80.31(19)
O22 Mo9 O4 170.8(3)
O22 Mo9 O11 101.0(2)
O22 Mo9 O23 103.3(3)
O22 Mo9 O28 99.7(3)
O22 Mo9 O34 103.4(3)
O23 Mo9 O4 85.8(2)
O23 Mo9 O11 84.2(2)
O23 Mo9 O28 154.1(2)
O28 Mo9 O4 71.4(2)
O28 Mo9 O11 80.0(2)
O34 Mo9 O4 74.3(2)
O34 Mo9 O11 154.3(2)
O34 Mo9 O23 97.8(2)
O34 Mo9 O28 88.0(2)
O29 Mo10 O2 74.4(2)
O29 Mo10 O30 87.2(2)
O29 Mo10 O36 154.2(2)
O30 Mo10 O2 71.5(2)
O35 Mo10 O2 86.4(2)
O35 Mo10 O29 97.2(2)
O35 Mo10 O30 155.4(2)
O35 Mo10 O36 85.5(2)
O36 Mo10 O2 80.2(2)
O36 Mo10 O30 80.4(2)
O38 Mo10 O2 170.2(2)
O38 Mo10 O29 103.5(3)
O38 Mo10 O30 99.0(3)
O38 Mo10 O35 103.4(3)
O38 Mo10 O36 100.8(3)
O31 Mo11 O3 73.9(2)
O31 Mo11 O32 87.8(3)
O31 Mo11 O37 154.1(2)
O32 Mo11 O3 71.4(2)
O32 Mo11 O37 80.0(2)
O36 Mo11 O3 86.1(2)
O36 Mo11 O31 98.1(3)
O36 Mo11 O32 154.2(2)
O36 Mo11 O37 84.2(2)
O37 Mo11 O3 80.5(2)
O39 Mo11 O3 170.4(3)
O39 Mo11 O31 104.0(3)
O39 Mo11 O32 99.3(3)
O39 Mo11 O36 103.5(3)
O39 Mo11 O37 100.5(3)
O33 Mo12 O4 73.7(2)
O33 Mo12 O34 85.8(2)
O33 Mo12 O35 154.5(2)
O34 Mo12 O4 71.45(19)
O35 Mo12 O4 81.57(19)
O35 Mo12 O34 80.5(2)
O37 Mo12 O4 86.9(2)
O37 Mo12 O33 98.7(3)
O37 Mo12 O34 155.8(2)
O37 Mo12 O35 85.8(2)
O40 Mo12 O4 168.4(2)
O40 Mo12 O33 102.5(3)
O40 Mo12 O34 97.6(2)
O40 Mo12 O35 100.6(2)
O40 Mo12 O37 104.5(3)
O1 P1 O3 109.3(3)
O2 P1 O1 110.2(3)
O2 P1 O3 108.4(3)
O4 P1 O1 109.3(3)
O4 P1 O2 110.0(3)
O4 P1 O3 109.7(3)
Mo1 O1 Mo2 88.77(17)
Mo3 O1 Mo1 90.90(17)
Mo3 O1 Mo2 89.38(17)
P1 O1 Mo1 125.6(3)
P1 O1 Mo2 125.3(3)
P1 O1 Mo3 125.6(3)
Mo5 O2 Mo4 89.02(17)
Mo5 O2 Mo10 89.20(17)
Mo10 O2 Mo4 88.81(18)
P1 O2 Mo4 124.9(3)
P1 O2 Mo5 126.7(3)
P1 O2 Mo10 126.3(3)
Mo6 O3 Mo11 88.89(18)
Mo7 O3 Mo6 89.51(18)
Mo7 O3 Mo11 88.87(17)
P1 O3 Mo6 126.1(3)
P1 O3 Mo7 125.9(3)
P1 O3 Mo11 125.8(3)
Mo8 O4 Mo9 89.04(17)
Mo8 O4 Mo12 89.36(17)
Mo12 O4 Mo9 89.25(17)
P1 O4 Mo8 126.1(3)
P1 O4 Mo9 125.8(3)
P1 O4 Mo12 125.5(3)
Mo1 O8 Mo3 123.0(3)
Mo2 O9 Mo1 124.6(3)
Mo3 O10 Mo2 124.6(3)
Mo1 O11 Mo9 151.8(3)
Mo4 O12 Mo1 151.0(3)
Mo2 O13 Mo5 151.2(3)
Mo6 O14 Mo2 151.9(3)
Mo3 O15 Mo7 150.4(3)
Mo8 O16 Mo3 153.1(3)
Mo9 O23 Mo4 152.7(3)
Mo4 O24 Mo5 125.8(3)
Mo5 O25 Mo6 153.0(3)
Mo6 O26 Mo7 125.2(3)
Mo7 O27 Mo8 152.4(3)
Mo8 O28 Mo9 125.2(3)
Mo10 O29 Mo4 125.5(3)
Mo5 O30 Mo10 124.4(3)
Mo11 O31 Mo6 125.9(3)
Mo7 O32 Mo11 125.0(3)
Mo12 O33 Mo8 125.3(3)
Mo9 O34 Mo12 124.9(3)
Mo10 O35 Mo12 150.9(3)
Mo11 O36 Mo10 152.7(3)
Mo12 O37 Mo11 151.3(3)
O45 Mo13 O41 168.9(3)
O45 Mo13 O48 99.4(3)
O45 Mo13 O49 102.0(3)
O45 Mo13 O51 101.3(3)
O45 Mo13 O52 104.4(3)
O48 Mo13 O41 70.3(2)
O48 Mo13 O51 80.5(2)
O49 Mo13 O41 74.1(2)
O49 Mo13 O48 87.5(2)
O49 Mo13 O51 155.3(2)
O51 Mo13 O41 81.5(2)
O52 Mo13 O41 86.5(2)
O52 Mo13 O48 154.1(3)
O52 Mo13 O49 97.3(3)
O52 Mo13 O51 85.0(2)
O46 Mo14 O41 169.3(3)
O46 Mo14 O49 99.4(3)
O46 Mo14 O50 102.6(3)
O46 Mo14 O53 101.9(3)
O46 Mo14 O54 103.6(3)
O49 Mo14 O41 71.0(2)
O50 Mo14 O41 72.8(2)
O50 Mo14 O49 87.1(2)
O50 Mo14 O53 153.9(3)
O53 Mo14 O41 81.5(2)
O53 Mo14 O49 80.2(2)
O54 Mo14 O41 86.8(2)
O54 Mo14 O49 154.7(3)
O54 Mo14 O50 98.1(3)
O54 Mo14 O53 84.8(2)
O47 Mo15 O41 168.6(3)
O47 Mo15 O48 102.0(3)
O47 Mo15 O50 98.5(3)
O47 Mo15 O55 101.0(3)
O47 Mo15 O56 103.3(3)
O48 Mo15 O41 73.3(2)
O48 Mo15 O50 85.8(2)
O48 Mo15 O55 154.8(3)
O50 Mo15 O41 71.1(2)
O55 Mo15 O41 82.2(2)
O55 Mo15 O50 80.6(2)
O56 Mo15 O41 87.7(2)
O56 Mo15 O48 98.4(3)
O56 Mo15 O50 156.3(3)
O56 Mo15 O55 86.3(2)
O52 Mo16 O42 80.4(2)
O52 Mo16 O64 80.3(2)
O57 Mo16 O42 168.7(2)
O57 Mo16 O52 102.0(3)
O57 Mo16 O63 104.4(3)
O57 Mo16 O64 99.1(3)
O57 Mo16 O69 102.4(3)
O63 Mo16 O42 86.7(2)
O63 Mo16 O52 85.5(2)
O63 Mo16 O64 154.6(3)
O63 Mo16 O69 97.7(3)
O64 Mo16 O42 70.3(2)
O69 Mo16 O42 73.8(2)
O69 Mo16 O52 153.7(3)
O69 Mo16 O64 86.4(2)
O53 Mo17 O42 86.1(2)
O53 Mo17 O65 84.9(2)
O53 Mo17 O70 154.1(3)
O58 Mo17 O42 170.1(3)
O58 Mo17 O53 103.5(3)
O58 Mo17 O64 103.1(3)
O58 Mo17 O65 101.5(3)
O58 Mo17 O70 100.5(3)
O64 Mo17 O42 73.0(2)
O64 Mo17 O53 97.7(3)
O64 Mo17 O65 153.9(2)
O64 Mo17 O70 86.0(2)
O65 Mo17 O42 81.3(2)
O70 Mo17 O42 70.4(2)
O70 Mo17 O65 81.0(2)
O54 Mo18 O43 81.7(2)
O54 Mo18 O66 80.8(2)
O59 Mo18 O43 169.6(2)
O59 Mo18 O54 101.1(3)
O59 Mo18 O65 103.0(3)
O59 Mo18 O66 99.4(3)
O59 Mo18 O71 102.5(3)
O65 Mo18 O43 87.1(2)
O65 Mo18 O54 85.6(3)
O65 Mo18 O66 155.7(2)
O65 Mo18 O71 97.7(3)
O66 Mo18 O43 71.0(2)
O71 Mo18 O43 73.4(2)
O71 Mo18 O54 154.7(3)
O71 Mo18 O66 86.5(2)
O55 Mo19 O43 87.9(2)
O55 Mo19 O66 98.0(3)
O55 Mo19 O67 85.4(2)
O55 Mo19 O72 156.4(2)
O60 Mo19 O43 170.0(3)
O60 Mo19 O55 102.0(3)
O60 Mo19 O66 102.6(3)
O60 Mo19 O67 100.2(3)
O60 Mo19 O72 99.2(3)
O66 Mo19 O43 74.5(2)
O66 Mo19 O67 155.7(3)
O66 Mo19 O72 87.1(2)
O67 Mo19 O43 81.6(2)
O72 Mo19 O43 71.2(2)
O72 Mo19 O67 80.9(2)
O56 Mo20 O44 81.5(2)
O56 Mo20 O68 80.0(2)
O61 Mo20 O44 169.8(3)
O61 Mo20 O56 102.0(3)
O61 Mo20 O67 103.4(3)
O61 Mo20 O68 100.9(3)
O61 Mo20 O73 102.3(3)
O67 Mo20 O44 86.4(2)
O67 Mo20 O56 84.8(2)
O67 Mo20 O68 153.5(3)
O67 Mo20 O73 98.3(3)
O68 Mo20 O44 70.0(2)
O73 Mo20 O44 73.1(2)
O73 Mo20 O56 154.1(3)
O73 Mo20 O68 86.6(3)
O51 Mo21 O44 87.2(2)
O51 Mo21 O63 85.0(2)
O51 Mo21 O68 97.5(3)
O51 Mo21 O74 155.5(3)
O62 Mo21 O44 169.7(3)
O62 Mo21 O51 102.4(3)
O62 Mo21 O63 102.3(3)
O62 Mo21 O68 102.3(3)
O62 Mo21 O74 100.3(3)
O63 Mo21 O44 82.0(2)
O63 Mo21 O74 81.1(2)
O68 Mo21 O44 72.4(2)
O68 Mo21 O63 154.1(3)
O68 Mo21 O74 86.6(3)
O74 Mo21 O44 71.0(2)
O69 Mo22 O42 71.3(2)
O70 Mo22 O42 72.9(2)
O70 Mo22 O69 86.6(2)
O70 Mo22 O75 154.1(3)
O75 Mo22 O42 81.6(2)
O75 Mo22 O69 80.9(2)
O76 Mo22 O42 86.1(2)
O76 Mo22 O69 154.8(3)
O76 Mo22 O70 97.6(3)
O76 Mo22 O75 84.9(2)
O78 Mo22 O42 169.0(3)
O78 Mo22 O69 98.5(3)
O78 Mo22 O70 102.9(3)
O78 Mo22 O75 101.4(3)
O78 Mo22 O76 104.6(3)
O71 Mo23 O43 71.3(2)
O72 Mo23 O43 73.2(2)
O72 Mo23 O71 86.5(2)
O72 Mo23 O76 154.7(3)
O76 Mo23 O43 81.9(2)
O76 Mo23 O71 81.2(2)
O77 Mo23 O43 87.3(2)
O77 Mo23 O71 156.1(2)
O77 Mo23 O72 97.6(3)
O77 Mo23 O76 85.5(2)
O79 Mo23 O43 168.9(2)
O79 Mo23 O71 98.1(3)
O79 Mo23 O72 103.5(3)
O79 Mo23 O76 100.1(3)
O79 Mo23 O77 103.8(3)
O73 Mo24 O44 70.0(2)
O73 Mo24 O77 80.4(2)
O74 Mo24 O44 73.5(2)
O74 Mo24 O73 86.6(3)
O74 Mo24 O77 154.2(3)
O75 Mo24 O44 87.2(2)
O75 Mo24 O73 154.5(3)
O75 Mo24 O74 98.1(3)
O75 Mo24 O77 85.0(2)
O77 Mo24 O44 81.2(2)
O80 Mo24 O44 168.1(3)
O80 Mo24 O73 98.8(3)
O80 Mo24 O74 102.5(3)
O80 Mo24 O75 104.6(3)
O80 Mo24 O77 101.4(3)
O42 P2 O41 110.6(3)
O42 P2 O43 109.5(3)
O42 P2 O44 110.4(3)
O43 P2 O41 108.6(3)
O43 P2 O44 109.1(3)
O44 P2 O41 108.6(3)
Mo13 O41 Mo14 88.84(19)
Mo15 O41 Mo13 90.10(19)
Mo15 O41 Mo14 90.19(19)
P2 O41 Mo13 124.8(3)
P2 O41 Mo14 125.1(3)
P2 O41 Mo15 126.5(3)
Mo17 O42 Mo16 89.16(19)
Mo22 O42 Mo16 89.00(19)
Mo22 O42 Mo17 89.14(19)
P2 O42 Mo16 125.3(3)
P2 O42 Mo17 126.1(3)
P2 O42 Mo22 126.2(3)
Mo19 O43 Mo18 89.62(18)
Mo19 O43 Mo23 89.88(19)
Mo23 O43 Mo18 89.56(18)
P2 O43 Mo18 125.4(3)
P2 O43 Mo19 125.9(3)
P2 O43 Mo23 125.2(3)
Mo20 O44 Mo21 90.00(18)
Mo20 O44 Mo24 89.67(19)
Mo21 O44 Mo24 89.30(18)
P2 O44 Mo20 126.5(3)
P2 O44 Mo21 125.0(3)
P2 O44 Mo24 125.0(3)
Mo15 O48 Mo13 126.3(3)
Mo13 O49 Mo14 126.0(3)
Mo14 O50 Mo15 125.9(3)
Mo21 O51 Mo13 150.6(3)
Mo13 O52 Mo16 152.3(3)
Mo17 O53 Mo14 152.1(3)
Mo14 O54 Mo18 151.2(3)
Mo19 O55 Mo15 149.3(3)
Mo15 O56 Mo20 150.4(3)
Mo16 O63 Mo21 151.4(3)
Mo17 O64 Mo16 127.6(3)
Mo18 O65 Mo17 150.8(3)
Mo19 O66 Mo18 124.8(3)
Mo20 O67 Mo19 151.9(3)
Mo21 O68 Mo20 127.5(3)
Mo16 O69 Mo22 125.8(3)
Mo22 O70 Mo17 127.5(3)
Mo18 O71 Mo23 125.7(3)
Mo23 O72 Mo19 125.6(3)
Mo20 O73 Mo24 127.2(3)
Mo24 O74 Mo21 126.2(3)
Mo24 O75 Mo22 151.6(4)
Mo22 O76 Mo23 151.3(3)
Mo23 O77 Mo24 150.7(3)
C11 O1S H1S 111
C81 O8S H1S 130
C11 N1 C14 123.5(10)
C11 N1 C15 123.0(10)
C14 N1 C15 113.5(9)
C81 N8 C84 120.2(9)
C81 N8 C85 124.4(10)
C84 N8 C85 115.2(9)
O1S C11 N1 117.1(11)
O1S C11 C12 121.0(10)
N1 C11 C12 121.8(11)
C11 C12 H12A 109.5
C11 C12 H12B 109.5
C11 C12 C13 110.8(8)
H12A C12 H12B 108.1
C13 C12 H12A 109.5
C13 C12 H12B 109.5
C12 C13 H13A 109.5
C12 C13 H13B 109.5
C12 C13 H13C 109.5
H13A C13 H13B 109.5
H13A C13 H13C 109.5
H13B C13 H13C 109.5
N1 C14 H14A 109.5
N1 C14 H14B 109.5
N1 C14 H14C 109.5
H14A C14 H14B 109.5
H14A C14 H14C 109.5
H14B C14 H14C 109.5
N1 C15 H15A 109.5
N1 C15 H15B 109.5
N1 C15 H15C 109.5
H15A C15 H15B 109.5
H15A C15 H15C 109.5
H15B C15 H15C 109.5
O8S C81 N8 118.9(11)
O8S C81 C82 120.8(11)
N8 C81 C82 120.2(11)
C81 C82 H82A 108.1
C81 C82 H82B 108.1
C81 C82 C83 117.0(11)
H82A C82 H82B 107.3
C83 C82 H82A 108.1
C83 C82 H82B 108.1
C82 C83 H83A 109.5
C82 C83 H83B 109.5
C82 C83 H83C 109.5
H83A C83 H83B 109.5
H83A C83 H83C 109.5
H83B C83 H83C 109.5
N8 C84 H84A 109.5
N8 C84 H84B 109.5
N8 C84 H84C 109.5
H84A C84 H84B 109.5
H84A C84 H84C 109.5
H84B C84 H84C 109.5
N8 C85 H85A 109.5
N8 C85 H85B 109.5
N8 C85 H85C 109.5
H85A C85 H85B 109.5
H85A C85 H85C 109.5
H85B C85 H85C 109.5
C21 O2S H2S 118
C111 O11S H2S 129
C21 N2 C24 116.0(10)
C21 N2 C25 114.8(13)
C25 N2 C24 129.3(13)
C115 N11 C114 115.7(9)
C111 N11 C115 124.6(10)
C111 N11 C114 119.6(9)
N11 C115 H11A 109.5
N11 C115 H11B 109.5
N11 C115 H11C 109.5
H11A C115 H11B 109.5
H11A C115 H11C 109.5
H11B C115 H11C 109.5
O2S C21 N2 118.4(11)
O2S C21 C22 122.0(14)
N2 C21 C22 119.5(14)
C21 C22 H22A 107.6
C21 C22 H22B 107.6
C21 C22 C23 118.7(11)
H22A C22 H22B 107.1
C23 C22 H22A 107.6
C23 C22 H22B 107.6
C22 C23 H23A 109.5
C22 C23 H23B 109.5
C22 C23 H23C 109.5
H23A C23 H23B 109.5
H23A C23 H23C 109.5
H23B C23 H23C 109.5
N2 C24 H24A 109.5
N2 C24 H24B 109.5
N2 C24 H24C 109.5
H24A C24 H24B 109.5
H24A C24 H24C 109.5
H24B C24 H24C 109.5
N2 C25 H25A 109.5
N2 C25 H25B 109.5
N2 C25 H25C 109.5
H25A C25 H25B 109.5
H25A C25 H25C 109.5
H25B C25 H25C 109.5
O11S C111 N11 115.4(9)
O11S C111 C112 127.5(10)
N11 C111 C112 116.9(10)
C111 C112 H11D 109.0
C111 C112 H11E 109.0
H11D C112 H11E 107.8
C113 C112 C111 113.0(11)
C113 C112 H11D 109.0
C113 C112 H11E 109.0
C112 C113 H11F 109.5
C112 C113 H11G 109.5
C112 C113 H11H 109.5
H11F C113 H11G 109.5
H11F C113 H11H 109.5
H11G C113 H11H 109.5
N11 C114 H11I 109.5
N11 C114 H11J 109.5
N11 C114 H11K 109.5
H11I C114 H11J 109.5
H11I C114 H11K 109.5
H11J C114 H11K 109.5
C31 O3S H3S 115
C71 O7S H3S 116
C31 N3 C34 121.9(9)
C31 N3 C35 124.1(9)
C34 N3 C35 114.0(8)
C71 N7 C74 119.6(8)
C71 N7 C75 125.3(8)
C75 N7 C74 115.1(8)
O3S C31 N3 118.5(9)
O3S C31 C32 118.6(9)
N3 C31 C32 122.9(9)
C31 C32 H32A 109.4
C31 C32 H32B 109.4
C31 C32 C33 111.2(8)
H32A C32 H32B 108.0
C33 C32 H32A 109.4
C33 C32 H32B 109.4
C32 C33 H33A 109.5
C32 C33 H33B 109.5
C32 C33 H33C 109.5
H33A C33 H33B 109.5
H33A C33 H33C 109.5
H33B C33 H33C 109.5
N3 C34 H34A 109.5
N3 C34 H34B 109.5
N3 C34 H34C 109.5
H34A C34 H34B 109.5
H34A C34 H34C 109.5
H34B C34 H34C 109.5
N3 C35 H35A 109.5
N3 C35 H35B 109.5
N3 C35 H35C 109.5
H35A C35 H35B 109.5
H35A C35 H35C 109.5
H35B C35 H35C 109.5
O7S C71 N7 120.2(9)
O7S C71 C72 118.9(9)
N7 C71 C72 120.7(9)
C71 C72 H72A 109.5
C71 C72 H72B 109.5
C71 C72 C73 110.8(8)
H72A C72 H72B 108.1
C73 C72 H72A 109.5
C73 C72 H72B 109.5
C72 C73 H73A 109.5
C72 C73 H73B 109.5
C72 C73 H73C 109.5
H73A C73 H73B 109.5
H73A C73 H73C 109.5
H73B C73 H73C 109.5
N7 C74 H74A 109.5
N7 C74 H74B 109.5
N7 C74 H74C 109.5
H74A C74 H74B 109.5
H74A C74 H74C 109.5
H74B C74 H74C 109.5
N7 C75 H75A 109.5
N7 C75 H75B 109.5
N7 C75 H75C 109.5
H75A C75 H75B 109.5
H75A C75 H75C 109.5
H75B C75 H75C 109.5
C41 O4S H4S 128
C51 O5S H4S 112
C41 N4 C44 120.3(10)
C41 N4 C45 123.5(10)
C45 N4 C44 116.2(9)
C51 N5 C54 123.9(9)
C51 N5 C55 119.0(9)
C55 N5 C54 116.5(8)
O4S C41 N4 119.1(10)
O4S C41 C42 121.3(9)
N4 C41 C42 119.6(10)
C41 C42 H42A 108.9
C41 C42 H42B 108.9
H42A C42 H42B 107.7
C43 C42 C41 113.6(8)
C43 C42 H42A 108.9
C43 C42 H42B 108.9
C42 C43 H43A 109.5
C42 C43 H43B 109.5
C42 C43 H43C 109.5
H43A C43 H43B 109.5
H43A C43 H43C 109.5
H43B C43 H43C 109.5
N4 C44 H44A 109.5
N4 C44 H44B 109.5
N4 C44 H44C 109.5
H44A C44 H44B 109.5
H44A C44 H44C 109.5
H44B C44 H44C 109.5
N4 C45 H45A 109.5
N4 C45 H45B 109.5
N4 C45 H45C 109.5
H45A C45 H45B 109.5
H45A C45 H45C 109.5
H45B C45 H45C 109.5
O5S C51 C52 117.6(9)
N5 C51 O5S 119.8(10)
N5 C51 C52 122.3(10)
C51 C52 H52A 110.6
C51 C52 H52B 110.6
H52A C52 H52B 108.8
C53 C52 C51 105.6(10)
C53 C52 H52A 110.6
C53 C52 H52B 110.6
C52 C53 H53A 109.5
C52 C53 H53B 109.5
C52 C53 H53C 109.5
H53A C53 H53B 109.5
H53A C53 H53C 109.5
H53B C53 H53C 109.5
N5 C54 H54A 109.5
N5 C54 H54B 109.5
N5 C54 H54C 109.5
H54A C54 H54B 109.5
H54A C54 H54C 109.5
H54B C54 H54C 109.5
N5 C55 H55A 109.5
N5 C55 H55B 109.5
N5 C55 H55C 109.5
H55A C55 H55B 109.5
H55A C55 H55C 109.5
H55B C55 H55C 109.5
C61 O6S H6S 109.5
C61 N6 C64 123.6(8)
C61 N6 C65 122.9(8)
C65 N6 C64 113.5(8)
O6S C61 C62 120.6(8)
N6 C61 O6S 115.7(9)
N6 C61 C62 123.7(9)
C61 C62 H62A 109.2
C61 C62 H62B 109.2
C61 C62 C63 112.2(8)
H62A C62 H62B 107.9
C63 C62 H62A 109.2
C63 C62 H62B 109.2
C62 C63 H63A 109.5
C62 C63 H63B 109.5
C62 C63 H63C 109.5
H63A C63 H63B 109.5
H63A C63 H63C 109.5
H63B C63 H63C 109.5
N6 C64 H64A 109.5
N6 C64 H64B 109.5
N6 C64 H64C 109.5
H64A C64 H64B 109.5
H64A C64 H64C 109.5
H64B C64 H64C 109.5
N6 C65 H65A 109.5
N6 C65 H65B 109.5
N6 C65 H65C 109.5
H65A C65 H65B 109.5
H65A C65 H65C 109.5
H65B C65 H65C 109.5
C91 O9S H9S 120
C91 N9 C94 119.5(11)
C91 N9 C95 124.6(12)
C94 N9 C95 115.9(11)
O9S C91 N9 119.1(11)
O9S C91 C92 118.6(11)
N9 C91 C92 122.3(11)
C91 C92 H92A 108.8
C91 C92 H92B 108.8
H92A C92 H92B 107.7
C93 C92 C91 113.6(9)
C93 C92 H92A 108.8
C93 C92 H92B 108.8
C92 C93 H93A 109.5
C92 C93 H93B 109.5
C92 C93 H93C 109.5
H93A C93 H93B 109.5
H93A C93 H93C 109.5
H93B C93 H93C 109.5
N9 C94 H94A 109.5
N9 C94 H94B 109.5
N9 C94 H94C 109.5
H94A C94 H94B 109.5
H94A C94 H94C 109.5
H94B C94 H94C 109.5
N9 C95 H95A 109.5
N9 C95 H95B 109.5
N9 C95 H95C 109.5
H95A C95 H95B 109.5
H95A C95 H95C 109.5
H95B C95 H95C 109.5
C101 O10S H10S 116
C101 N10 C104 119.6(9)
C101 N10 C105 123.0(9)
C105 N10 C104 117.0(9)
O10S C101 N10 117.4(10)
O10S C101 C102 120.7(9)
N10 C101 C102 121.9(10)
C101 C102 H10A 109.3
C101 C102 H10B 109.3
C101 C102 C103 111.7(9)
H10A C102 H10B 107.9
C103 C102 H10A 109.3
C103 C102 H10B 109.3
C102 C103 H10C 109.5
C102 C103 H10D 109.5
C102 C103 H10E 109.5
H10C C103 H10D 109.5
H10C C103 H10E 109.5
H10D C103 H10E 109.5
N10 C104 H10F 109.5
N10 C104 H10G 109.5
N10 C104 H10H 109.5
H10F C104 H10G 109.5
H10F C104 H10H 109.5
H10G C104 H10H 109.5
N10 C105 H10I 109.5
N10 C105 H10J 109.5
N10 C105 H10K 109.5
H10I C105 H10J 109.5
H10I C105 H10K 109.5
H10J C105 H10K 109.5

loop_
_geom_bond_atom_site_label_1
_geom_bond_atom_site_label_2
_geom_bond_distance
Mo1 O1 2.425(5)
Mo1 O5 1.672(5)
Mo1 O8 1.888(5)
Mo1 O9 1.996(5)
Mo1 O11 1.818(5)
Mo1 O12 1.976(6)
Mo2 O1 2.433(5)
Mo2 O6 1.684(5)
Mo2 O9 1.841(5)
Mo2 O10 2.012(5)
Mo2 O13 1.820(5)
Mo2 O14 2.013(6)
Mo3 O1 2.410(5)
Mo3 O7 1.677(6)
Mo3 O8 2.033(5)
Mo3 O10 1.834(5)
Mo3 O15 1.814(5)
Mo3 O16 1.992(5)
Mo4 O2 2.450(5)
Mo4 O12 1.852(6)
Mo4 O17 1.664(5)
Mo4 O23 2.005(5)
Mo4 O24 1.820(6)
Mo4 O29 2.011(5)
Mo5 O2 2.409(5)
Mo5 O13 2.026(5)
Mo5 O18 1.674(6)
Mo5 O24 2.005(6)
Mo5 O25 1.821(6)
Mo5 O30 1.833(5)
Mo6 O3 2.439(5)
Mo6 O14 1.824(5)
Mo6 O19 1.669(6)
Mo6 O25 2.004(6)
Mo6 O26 1.814(6)
Mo6 O31 2.009(6)
Mo7 O3 2.411(5)
Mo7 O15 2.021(5)
Mo7 O20 1.667(6)
Mo7 O26 2.031(6)
Mo7 O27 1.814(6)
Mo7 O32 1.832(6)
Mo8 O4 2.422(5)
Mo8 O16 1.834(5)
Mo8 O21 1.670(6)
Mo8 O27 2.024(6)
Mo8 O28 1.844(6)
Mo8 O33 1.988(6)
Mo9 O4 2.440(5)
Mo9 O11 2.028(5)
Mo9 O22 1.670(5)
Mo9 O23 1.831(6)
Mo9 O28 1.993(6)
Mo9 O34 1.824(5)
Mo10 O2 2.435(5)
Mo10 O29 1.833(6)
Mo10 O30 2.011(6)
Mo10 O35 1.816(5)
Mo10 O36 2.005(6)
Mo10 O38 1.676(5)
Mo11 O3 2.441(5)
Mo11 O31 1.827(6)
Mo11 O32 1.996(6)
Mo11 O36 1.823(6)
Mo11 O37 2.042(6)
Mo11 O39 1.679(6)
Mo12 O4 2.427(5)
Mo12 O33 1.850(6)
Mo12 O34 2.030(6)
Mo12 O35 2.010(5)
Mo12 O37 1.808(5)
Mo12 O40 1.667(5)
P1 O1 1.541(5)
P1 O2 1.536(6)
P1 O3 1.546(6)
P1 O4 1.533(5)
Mo13 O41 2.439(6)
Mo13 O45 1.674(6)
Mo13 O48 1.997(6)
Mo13 O49 1.832(6)
Mo13 O51 2.014(6)
Mo13 O52 1.811(6)
Mo14 O41 2.454(6)
Mo14 O46 1.656(6)
Mo14 O49 2.010(6)
Mo14 O50 1.842(6)
Mo14 O53 1.986(6)
Mo14 O54 1.821(6)
Mo15 O41 2.408(6)
Mo15 O47 1.662(6)
Mo15 O48 1.848(6)
Mo15 O50 2.023(6)
Mo15 O55 1.998(6)
Mo15 O56 1.815(6)
Mo16 O42 2.460(6)
Mo16 O52 1.988(6)
Mo16 O57 1.678(6)
Mo16 O63 1.799(6)
Mo16 O64 2.007(6)
Mo16 O69 1.834(6)
Mo17 O42 2.452(6)
Mo17 O53 1.836(6)
Mo17 O58 1.660(6)
Mo17 O64 1.835(6)
Mo17 O65 2.017(6)
Mo17 O70 1.990(6)
Mo18 O43 2.446(5)
Mo18 O54 2.002(6)
Mo18 O59 1.665(6)
Mo18 O65 1.800(6)
Mo18 O66 2.031(6)
Mo18 O71 1.845(6)
Mo19 O43 2.423(6)
Mo19 O55 1.822(6)
Mo19 O60 1.683(6)
Mo19 O66 1.840(6)
Mo19 O67 2.001(6)
Mo19 O72 1.996(6)
Mo20 O44 2.431(6)
Mo20 O56 2.002(6)
Mo20 O61 1.659(6)
Mo20 O67 1.816(6)
Mo20 O68 2.003(6)
Mo20 O73 1.830(6)
Mo21 O44 2.436(6)
Mo21 O51 1.816(6)
Mo21 O62 1.666(6)
Mo21 O63 2.005(6)
Mo21 O68 1.834(6)
Mo21 O74 2.014(6)
Mo22 O42 2.442(6)
Mo22 O69 2.025(6)
Mo22 O70 1.839(6)
Mo22 O75 1.998(6)
Mo22 O76 1.837(6)
Mo22 O78 1.660(6)
Mo23 O43 2.429(6)
Mo23 O71 2.013(6)
Mo23 O72 1.856(6)
Mo23 O76 1.979(6)
Mo23 O77 1.815(6)
Mo23 O79 1.669(6)
Mo24 O44 2.447(6)
Mo24 O73 2.009(6)
Mo24 O74 1.833(6)
Mo24 O75 1.816(6)
Mo24 O77 2.017(6)
Mo24 O80 1.663(5)
P2 O41 1.541(6)
P2 O42 1.507(6)
P2 O43 1.537(6)
P2 O44 1.539(6)
O1S H1S 1.22
O1S C11 1.275(12)
O8S H1S 1.22
O8S C81 1.251(12)
N1 C11 1.308(12)
N1 C14 1.452(11)
N1 C15 1.489(12)
N8 C81 1.303(12)
N8 C84 1.460(13)
N8 C85 1.477(12)
C11 C12 1.483(14)
C12 H12A 0.9900
C12 H12B 0.9900
C12 C13 1.529(13)
C13 H13A 0.9800
C13 H13B 0.9800
C13 H13C 0.9800
C14 H14A 0.9800
C14 H14B 0.9800
C14 H14C 0.9800
C15 H15A 0.9800
C15 H15B 0.9800
C15 H15C 0.9800
C81 C82 1.483(15)
C82 H82A 0.9900
C82 H82B 0.9900
C82 C83 1.499(9)
C83 H83A 0.9800
C83 H83B 0.9800
C83 H83C 0.9800
C84 H84A 0.9800
C84 H84B 0.9800
C84 H84C 0.9800
C85 H85A 0.9800
C85 H85B 0.9800
C85 H85C 0.9800
O2S H2S 1.22
O2S C21 1.237(14)
O11S H2S 1.21
O11S C111 1.242(11)
N2 C21 1.316(15)
N2 C24 1.550(14)
N2 C25 1.480(16)
N11 C115 1.418(13)
N11 C111 1.373(12)
N11 C114 1.467(12)
C115 H11A 0.9800
C115 H11B 0.9800
C115 H11C 0.9800
C21 C22 1.452(9)
C22 H22A 0.9900
C22 H22B 0.9900
C22 C23 1.469(9)
C23 H23A 0.9800
C23 H23B 0.9800
C23 H23C 0.9800
C24 H24A 0.9800
C24 H24B 0.9800
C24 H24C 0.9800
C25 H25A 0.9800
C25 H25B 0.9800
C25 H25C 0.9800
C111 C112 1.483(13)
C112 H11D 0.9900
C112 H11E 0.9900
C112 C113 1.459(14)
C113 H11F 0.9800
C113 H11G 0.9800
C113 H11H 0.9800
C114 H11I 0.9800
C114 H11J 0.9800
C114 H11K 0.9800
O3S H3S 1.21
O3S C31 1.271(11)
O7S H3S 1.22
O7S C71 1.271(10)
N3 C31 1.322(11)
N3 C34 1.434(11)
N3 C35 1.475(11)
N7 C71 1.298(11)
N7 C74 1.461(11)
N7 C75 1.430(11)
C31 C32 1.520(13)
C32 H32A 0.9900
C32 H32B 0.9900
C32 C33 1.521(12)
C33 H33A 0.9800
C33 H33B 0.9800
C33 H33C 0.9800
C34 H34A 0.9800
C34 H34B 0.9800
C34 H34C 0.9800
C35 H35A 0.9800
C35 H35B 0.9800
C35 H35C 0.9800
C71 C72 1.514(12)
C72 H72A 0.9900
C72 H72B 0.9900
C72 C73 1.519(12)
C73 H73A 0.9800
C73 H73B 0.9800
C73 H73C 0.9800
C74 H74A 0.9800
C74 H74B 0.9800
C74 H74C 0.9800
C75 H75A 0.9800
C75 H75B 0.9800
C75 H75C 0.9800
O4S H4S 1.22
O4S C41 1.241(12)
O5S H4S 1.23
O5S C51 1.284(11)
N4 C41 1.309(12)
N4 C44 1.462(13)
N4 C45 1.460(14)
N5 C51 1.270(12)
N5 C54 1.475(11)
N5 C55 1.451(12)
C41 C42 1.516(13)
C42 H42A 0.9900
C42 H42B 0.9900
C42 C43 1.484(11)
C43 H43A 0.9800
C43 H43B 0.9800
C43 H43C 0.9800
C44 H44A 0.9800
C44 H44B 0.9800
C44 H44C 0.9800
C45 H45A 0.9800
C45 H45B 0.9800
C45 H45C 0.9800
C51 C52 1.569(15)
C52 H52A 0.9900
C52 H52B 0.9900
C52 C53 1.438(14)
C53 H53A 0.9800
C53 H53B 0.9800
C53 H53C 0.9800
C54 H54A 0.9800
C54 H54B 0.9800
C54 H54C 0.9800
C55 H55A 0.9800
C55 H55B 0.9800
C55 H55C 0.9800
O6S H6S 0.8400
O6S C61 1.309(10)
N6 C61 1.296(11)
N6 C64 1.493(11)
N6 C65 1.462(11)
C61 C62 1.467(12)
C62 H62A 0.9900
C62 H62B 0.9900
C62 C63 1.541(12)
C63 H63A 0.9800
C63 H63B 0.9800
C63 H63C 0.9800
C64 H64A 0.9800
C64 H64B 0.9800
C64 H64C 0.9800
C65 H65A 0.9800
C65 H65B 0.9800
C65 H65C 0.9800
O9S H9S 1.22
O9S C91 1.256(11)
N9 C91 1.295(13)
N9 C94 1.455(15)
N9 C95 1.484(14)
C91 C92 1.513(15)
C92 H92A 0.9900
C92 H92B 0.9900
C92 C93 1.473(13)
C93 H93A 0.9800
C93 H93B 0.9800
C93 H93C 0.9800
C94 H94A 0.9800
C94 H94B 0.9800
C94 H94C 0.9800
C95 H95A 0.9800
C95 H95B 0.9800
C95 H95C 0.9800
O10S H10S 1.22
O10S C101 1.268(11)
N10 C101 1.323(12)
N10 C104 1.478(11)
N10 C105 1.434(11)
C101 C102 1.457(13)
C102 H10A 0.9900
C102 H10B 0.9900
C102 C103 1.490(13)
C103 H10C 0.9800
C103 H10D 0.9800
C103 H10E 0.9800
C104 H10F 0.9800
C104 H10G 0.9800
C104 H10H 0.9800
C105 H10I 0.9800
C105 H10J 0.9800
C105 H10K 0.9800

loop_
_geom_hbond_atom_site_label_D
_geom_hbond_atom_site_label_H
_geom_hbond_atom_site_label_A
_geom_hbond_site_symmetry_A
_geom_hbond_distance_DH
_geom_hbond_distance_HA
_geom_hbond_distance_DA
_geom_hbond_angle_DHA
O1S H1S O8S . 1.22 1.22 2.440(10) 179
O11S H2S O2S . 1.21 1.22 2.426(11) 179
O3S H3S O7S . 1.21 1.22 2.429(9) 180
O4S H4S O5S . 1.22 1.23 2.450(10) 180
O6S H6S O8 1_556 0.84 1.78 2.606(8) 169.9
O9S H9S O9S 2_665 1.22 1.22 2.447(10) 180
O10S H10S O10S 2_567 1.22 1.22 2.430(13) 180

loop_
_geom_torsion_atom_site_label_1
_geom_torsion_atom_site_label_2
_geom_torsion_atom_site_label_3
_geom_torsion_atom_site_label_4
_geom_torsion
O1 Mo1 O8 Mo3 -2.5(3)
O1 Mo1 O9 Mo2 0.1(3)
O1 Mo1 O11 Mo9 53.7(6)
O1 Mo1 O12 Mo4 -57.3(6)
O1 Mo2 O9 Mo1 -0.1(3)
O1 Mo2 O10 Mo3 0.4(3)
O1 Mo2 O13 Mo5 53.0(6)
O1 Mo2 O14 Mo6 -58.5(7)
O1 Mo3 O8 Mo1 2.5(3)
O1 Mo3 O10 Mo2 -0.4(3)
O1 Mo3 O15 Mo7 50.6(6)
O1 Mo3 O16 Mo8 -58.5(7)
O1 P1 O2 Mo4 54.3(4)
O1 P1 O2 Mo5 -65.3(4)
O1 P1 O2 Mo10 173.0(3)
O1 P1 O3 Mo6 54.1(4)
O1 P1 O3 Mo7 -66.8(4)
O1 P1 O3 Mo11 173.7(3)
O1 P1 O4 Mo8 53.6(4)
O1 P1 O4 Mo9 -66.5(4)
O1 P1 O4 Mo12 173.9(3)
O2 Mo4 O12 Mo1 52.7(6)
O2 Mo4 O23 Mo9 -56.2(6)
O2 Mo4 O24 Mo5 -2.5(3)
O2 Mo4 O29 Mo10 2.4(3)
O2 Mo5 O13 Mo2 -57.8(6)
O2 Mo5 O24 Mo4 2.6(3)
O2 Mo5 O25 Mo6 50.1(7)
O2 Mo5 O30 Mo10 -2.6(3)
O2 Mo10 O29 Mo4 -2.4(3)
O2 Mo10 O30 Mo5 2.6(3)
O2 Mo10 O35 Mo12 51.5(6)
O2 Mo10 O36 Mo11 -56.7(7)
O2 P1 O1 Mo1 -65.6(4)
O2 P1 O1 Mo2 52.7(4)
O2 P1 O1 Mo3 172.1(3)
O2 P1 O3 Mo6 -66.1(4)
O2 P1 O3 Mo7 173.0(3)
O2 P1 O3 Mo11 53.6(4)
O2 P1 O4 Mo8 174.8(3)
O2 P1 O4 Mo9 54.7(4)
O2 P1 O4 Mo12 -65.0(4)
O3 Mo6 O14 Mo2 53.0(7)
O3 Mo6 O25 Mo5 -55.1(7)
O3 Mo6 O26 Mo7 -1.9(3)
O3 Mo6 O31 Mo11 2.9(3)
O3 Mo7 O15 Mo3 -56.1(6)
O3 Mo7 O26 Mo6 1.9(3)
O3 Mo7 O27 Mo8 49.8(7)
O3 Mo7 O32 Mo11 -2.8(3)
O3 Mo11 O31 Mo6 -2.8(3)
O3 Mo11 O32 Mo7 2.9(3)
O3 Mo11 O36 Mo10 51.2(7)
O3 Mo11 O37 Mo12 -56.2(7)
O3 P1 O1 Mo1 175.4(3)
O3 P1 O1 Mo2 -66.3(4)
O3 P1 O1 Mo3 53.1(4)
O3 P1 O2 Mo4 173.8(3)
O3 P1 O2 Mo5 54.3(4)
O3 P1 O2 Mo10 -67.5(4)
O3 P1 O4 Mo8 -66.1(4)
O3 P1 O4 Mo9 173.8(3)
O3 P1 O4 Mo12 54.1(4)
O4 Mo8 O16 Mo3 52.7(7)
O4 Mo8 O27 Mo7 -55.1(7)
O4 Mo8 O28 Mo9 -3.9(3)
O4 Mo8 O33 Mo12 1.0(3)
O4 Mo9 O11 Mo1 -58.0(6)
O4 Mo9 O23 Mo4 50.9(6)
O4 Mo9 O28 Mo8 3.9(3)
O4 Mo9 O34 Mo12 -2.1(3)
O4 Mo12 O33 Mo8 -1.0(3)
O4 Mo12 O34 Mo9 2.1(3)
O4 Mo12 O35 Mo10 -57.2(6)
O4 Mo12 O37 Mo11 51.2(7)
O4 P1 O1 Mo1 55.4(4)
O4 P1 O1 Mo2 173.7(3)
O4 P1 O1 Mo3 -66.9(4)
O4 P1 O2 Mo4 -66.3(4)
O4 P1 O2 Mo5 174.2(3)
O4 P1 O2 Mo10 52.4(4)
O4 P1 O3 Mo6 173.9(3)
O4 P1 O3 Mo7 53.0(4)
O4 P1 O3 Mo11 -66.5(4)
O5 Mo1 O8 Mo3 168.3(3)
O5 Mo1 O9 Mo2 -175.6(3)
O5 Mo1 O11 Mo9 -129.0(6)
O5 Mo1 O12 Mo4 132.3(6)
O6 Mo2 O9 Mo1 170.9(3)
O6 Mo2 O10 Mo3 -176.8(3)
O6 Mo2 O13 Mo5 -128.2(6)
O6 Mo2 O14 Mo6 130.7(7)
O7 Mo3 O1 Mo1 10.5(14)
O7 Mo3 O1 Mo2 -78.3(13)
O7 Mo3 O1 P1 147.1(12)
O7 Mo3 O8 Mo1 -175.3(3)
O7 Mo3 O10 Mo2 169.2(3)
O7 Mo3 O15 Mo7 -129.6(6)
O7 Mo3 O16 Mo8 132.0(7)
O8 Mo1 O1 Mo2 91.1(2)
O8 Mo1 O1 Mo3 1.77(18)
O8 Mo1 O1 P1 -134.8(4)
O8 Mo1 O9 Mo2 -74.3(3)
O8 Mo1 O11 Mo9 127.0(6)
O8 Mo1 O12 Mo4 -69.1(9)
O8 Mo3 O1 Mo1 -1.66(17)
O8 Mo3 O1 Mo2 -90.4(2)
O8 Mo3 O1 P1 134.9(4)
O8 Mo3 O10 Mo2 72.1(3)
O8 Mo3 O15 Mo7 23.8(11)
O8 Mo3 O16 Mo8 -131.8(7)
O9 Mo1 O1 Mo2 -0.06(18)
O9 Mo1 O1 Mo3 -89.4(2)
O9 Mo1 O1 P1 134.0(4)
O9 Mo1 O8 Mo3 70.1(3)
O9 Mo1 O11 Mo9 30.7(11)
O9 Mo1 O12 Mo4 -130.4(7)
O9 Mo2 O1 Mo1 0.06(19)
O9 Mo2 O1 Mo3 91.0(2)
O9 Mo2 O1 P1 -134.2(4)
O9 Mo2 O10 Mo3 -74.4(3)
O9 Mo2 O13 Mo5 126.7(6)
O9 Mo2 O14 Mo6 -71.2(9)
O10 Mo2 O1 Mo1 -91.2(2)
O10 Mo2 O1 Mo3 -0.25(17)
O10 Mo2 O1 P1 134.6(4)
O10 Mo2 O9 Mo1 71.6(3)
O10 Mo2 O13 Mo5 28.3(10)
O10 Mo2 O14 Mo6 -130.9(7)
O10 Mo3 O1 Mo1 89.0(2)
O10 Mo3 O1 Mo2 0.27(19)
O10 Mo3 O1 P1 -134.4(4)
O10 Mo3 O8 Mo1 -72.6(3)
O10 Mo3 O15 Mo7 124.6(6)
O10 Mo3 O16 Mo8 -72.0(9)
O11 Mo1 O1 Mo2 -170.5(2)
O11 Mo1 O1 Mo3 100.2(2)
O11 Mo1 O1 P1 -36.4(4)
O11 Mo1 O8 Mo3 -86.1(3)
O11 Mo1 O9 Mo2 24.3(8)
O11 Mo1 O12 Mo4 29.0(6)
O11 Mo9 O4 Mo8 -85.04(19)
O11 Mo9 O4 Mo12 -174.4(2)
O11 Mo9 O4 P1 50.6(4)
O11 Mo9 O23 Mo4 -29.7(6)
O11 Mo9 O28 Mo8 87.0(4)
O11 Mo9 O34 Mo12 7.4(8)
O12 Mo1 O1 Mo2 -83.7(2)
O12 Mo1 O1 Mo3 -173.1(2)
O12 Mo1 O1 P1 50.3(4)
O12 Mo1 O8 Mo3 9.7(7)
O12 Mo1 O9 Mo2 84.1(3)
O12 Mo1 O11 Mo9 -28.3(6)
O12 Mo4 O2 Mo5 100.3(2)
O12 Mo4 O2 Mo10 -170.5(2)
O12 Mo4 O2 P1 -35.4(4)
O12 Mo4 O23 Mo9 30.7(6)
O12 Mo4 O24 Mo5 -86.4(4)
O12 Mo4 O29 Mo10 29.3(8)
O13 Mo2 O1 Mo1 99.5(2)
O13 Mo2 O1 Mo3 -169.6(2)
O13 Mo2 O1 P1 -34.7(4)
O13 Mo2 O9 Mo1 -83.8(3)
O13 Mo2 O10 Mo3 26.5(7)
O13 Mo2 O14 Mo6 28.4(7)
O13 Mo5 O2 Mo4 -83.9(2)
O13 Mo5 O2 Mo10 -172.8(2)
O13 Mo5 O2 P1 50.5(4)
O13 Mo5 O24 Mo4 86.0(3)
O13 Mo5 O25 Mo6 -30.9(7)
O13 Mo5 O30 Mo10 10.3(8)
O14 Mo2 O1 Mo1 -174.3(2)
O14 Mo2 O1 Mo3 -83.4(2)
O14 Mo2 O1 P1 51.4(4)
O14 Mo2 O9 Mo1 12.9(7)
O14 Mo2 O10 Mo3 83.8(3)
O14 Mo2 O13 Mo5 -28.1(6)
O14 Mo6 O3 Mo7 101.2(2)
O14 Mo6 O3 Mo11 -170.0(2)
O14 Mo6 O3 P1 -34.8(4)
O14 Mo6 O25 Mo5 31.3(7)
O14 Mo6 O26 Mo7 -84.8(4)
O14 Mo6 O31 Mo11 30.6(8)
O15 Mo3 O1 Mo1 -170.9(2)
O15 Mo3 O1 Mo2 100.3(2)
O15 Mo3 O1 P1 -34.4(4)
O15 Mo3 O8 Mo1 30.8(8)
O15 Mo3 O10 Mo2 -85.2(3)
O15 Mo3 O16 Mo8 29.6(7)
O15 Mo7 O3 Mo6 -83.8(2)
O15 Mo7 O3 Mo11 -172.7(2)
O15 Mo7 O3 P1 52.3(4)
O15 Mo7 O26 Mo6 85.6(4)
O15 Mo7 O27 Mo8 -31.4(7)
O15 Mo7 O32 Mo11 9.9(8)
O16 Mo3 O1 Mo1 -84.9(2)
O16 Mo3 O1 Mo2 -173.7(2)
O16 Mo3 O1 P1 51.6(4)
O16 Mo3 O8 Mo1 85.1(3)
O16 Mo3 O10 Mo2 13.3(7)
O16 Mo3 O15 Mo7 -29.7(6)
O16 Mo8 O4 Mo9 101.8(2)
O16 Mo8 O4 Mo12 -168.9(2)
O16 Mo8 O4 P1 -33.7(4)
O16 Mo8 O27 Mo7 31.0(7)
O16 Mo8 O28 Mo9 -86.7(4)
O16 Mo8 O33 Mo12 28.5(8)
O17 Mo4 O12 Mo1 -129.4(6)
O17 Mo4 O23 Mo9 133.1(6)
O17 Mo4 O24 Mo5 168.4(3)
O17 Mo4 O29 Mo10 -173.7(4)
O18 Mo5 O13 Mo2 131.6(6)
O18 Mo5 O24 Mo4 -174.5(4)
O18 Mo5 O25 Mo6 -130.8(7)
O18 Mo5 O30 Mo10 168.3(4)
O19 Mo6 O14 Mo2 -127.7(7)
O19 Mo6 O25 Mo5 133.8(7)
O19 Mo6 O26 Mo7 169.4(4)
O19 Mo6 O31 Mo11 -174.6(4)
O20 Mo7 O3 Mo6 11.5(14)
O20 Mo7 O3 Mo11 -77.4(13)
O20 Mo7 O3 P1 147.6(12)
O20 Mo7 O15 Mo3 134.6(7)
O20 Mo7 O26 Mo6 -175.8(4)
O20 Mo7 O27 Mo8 -130.4(7)
O20 Mo7 O32 Mo11 166.4(4)
O21 Mo8 O16 Mo3 -128.7(7)
O21 Mo8 O27 Mo7 133.4(7)
O21 Mo8 O28 Mo9 167.7(3)
O21 Mo8 O33 Mo12 -175.9(4)
O22 Mo9 O11 Mo1 131.2(7)
O22 Mo9 O23 Mo4 -129.7(6)
O22 Mo9 O28 Mo8 -173.5(4)
O22 Mo9 O34 Mo12 168.7(4)
O23 Mo4 O2 Mo5 -174.0(2)
O23 Mo4 O2 Mo10 -84.8(2)
O23 Mo4 O2 P1 50.3(4)
O23 Mo4 O12 Mo1 -28.5(6)
O23 Mo4 O24 Mo5 7.4(7)
O23 Mo4 O29 Mo10 85.9(4)
O23 Mo9 O4 Mo8 -169.9(2)
O23 Mo9 O4 Mo12 100.7(2)
O23 Mo9 O4 P1 -34.2(4)
O23 Mo9 O11 Mo1 28.7(6)
O23 Mo9 O28 Mo8 33.7(7)
O23 Mo9 O34 Mo12 -85.5(4)
O24 Mo4 O2 Mo5 1.68(19)
O24 Mo4 O2 Mo10 90.9(2)
O24 Mo4 O2 P1 -134.1(4)
O24 Mo4 O12 Mo1 125.5(6)
O24 Mo4 O23 Mo9 -65.8(9)
O24 Mo4 O29 Mo10 -71.2(4)
O24 Mo5 O2 Mo4 -1.54(18)
O24 Mo5 O2 Mo10 -90.4(2)
O24 Mo5 O2 P1 132.9(4)
O24 Mo5 O13 Mo2 -130.6(6)
O24 Mo5 O25 Mo6 21.5(11)
O24 Mo5 O30 Mo10 69.2(4)
O25 Mo5 O2 Mo4 -169.1(2)
O25 Mo5 O2 Mo10 102.1(2)
O25 Mo5 O2 P1 -34.7(4)
O25 Mo5 O13 Mo2 29.3(6)
O25 Mo5 O24 Mo4 32.8(7)
O25 Mo5 O30 Mo10 -86.2(4)
O25 Mo6 O3 Mo7 -173.5(2)
O25 Mo6 O3 Mo11 -84.6(2)
O25 Mo6 O3 P1 50.5(4)
O25 Mo6 O14 Mo2 -27.7(7)
O25 Mo6 O26 Mo7 9.9(8)
O25 Mo6 O31 Mo11 86.0(4)
O26 Mo6 O3 Mo7 1.3(2)
O26 Mo6 O3 Mo11 90.2(2)
O26 Mo6 O3 P1 -134.7(4)
O26 Mo6 O14 Mo2 126.1(7)
O26 Mo6 O25 Mo5 -66.6(10)
O26 Mo6 O31 Mo11 -71.4(4)
O26 Mo7 O3 Mo6 -1.15(18)
O26 Mo7 O3 Mo11 -90.0(2)
O26 Mo7 O3 P1 134.9(4)
O26 Mo7 O15 Mo3 -128.5(7)
O26 Mo7 O27 Mo8 22.6(11)
O26 Mo7 O32 Mo11 68.6(4)
O27 Mo7 O3 Mo6 -169.4(2)
O27 Mo7 O3 Mo11 101.7(2)
O27 Mo7 O3 P1 -33.3(4)
O27 Mo7 O15 Mo3 31.2(7)
O27 Mo7 O26 Mo6 30.7(8)
O27 Mo7 O32 Mo11 -86.9(4)
O27 Mo8 O4 Mo9 -173.8(2)
O27 Mo8 O4 Mo12 -84.5(2)
O27 Mo8 O4 P1 50.8(4)
O27 Mo8 O16 Mo3 -28.3(7)
O27 Mo8 O28 Mo9 4.5(8)
O27 Mo8 O33 Mo12 83.9(4)
O28 Mo8 O4 Mo9 2.6(2)
O28 Mo8 O4 Mo12 91.8(2)
O28 Mo8 O4 P1 -132.9(4)
O28 Mo8 O16 Mo3 126.0(7)
O28 Mo8 O27 Mo7 -63.3(10)
O28 Mo8 O33 Mo12 -73.2(4)
O28 Mo9 O4 Mo8 -2.43(19)
O28 Mo9 O4 Mo12 -91.8(2)
O28 Mo9 O4 P1 133.2(4)
O28 Mo9 O11 Mo1 -130.7(7)
O28 Mo9 O23 Mo4 22.8(10)
O28 Mo9 O34 Mo12 69.2(4)
O29 Mo4 O2 Mo5 -90.7(2)
O29 Mo4 O2 Mo10 -1.49(19)
O29 Mo4 O2 P1 133.5(4)
O29 Mo4 O12 Mo1 27.3(10)
O29 Mo4 O23 Mo9 -128.6(7)
O29 Mo4 O24 Mo5 68.9(3)
O29 Mo10 O2 Mo4 1.6(2)
O29 Mo10 O2 Mo5 90.6(2)
O29 Mo10 O2 P1 -132.4(4)
O29 Mo10 O30 Mo5 -71.9(4)
O29 Mo10 O35 Mo12 125.2(6)
O29 Mo10 O36 Mo11 -66.9(9)
O30 Mo5 O2 Mo4 90.6(2)
O30 Mo5 O2 Mo10 1.8(2)
O30 Mo5 O2 P1 -135.0(4)
O30 Mo5 O13 Mo2 -70.4(9)
O30 Mo5 O24 Mo4 -72.4(4)
O30 Mo5 O25 Mo6 124.2(7)
O30 Mo10 O2 Mo4 -90.7(2)
O30 Mo10 O2 Mo5 -1.63(19)
O30 Mo10 O2 P1 135.4(4)
O30 Mo10 O29 Mo4 69.1(4)
O30 Mo10 O35 Mo12 26.1(10)
O30 Mo10 O36 Mo11 -129.3(7)
O31 Mo6 O3 Mo7 -90.6(2)
O31 Mo6 O3 Mo11 -1.7(2)
O31 Mo6 O3 P1 133.4(4)
O31 Mo6 O14 Mo2 26.8(11)
O31 Mo6 O25 Mo5 -127.5(7)
O31 Mo6 O26 Mo7 69.6(4)
O31 Mo11 O3 Mo6 1.9(2)
O31 Mo11 O3 Mo7 91.4(2)
O31 Mo11 O3 P1 -133.5(4)
O31 Mo11 O32 Mo7 -70.9(4)
O31 Mo11 O36 Mo10 124.4(7)
O31 Mo11 O37 Mo12 -65.7(10)
O32 Mo7 O3 Mo6 90.8(2)
O32 Mo7 O3 Mo11 1.9(2)
O32 Mo7 O3 P1 -133.1(4)
O32 Mo7 O15 Mo3 -68.6(10)
O32 Mo7 O26 Mo6 -72.9(4)
O32 Mo7 O27 Mo8 123.7(7)
O32 Mo11 O3 Mo6 -91.3(2)
O32 Mo11 O3 Mo7 -1.8(2)
O32 Mo11 O3 P1 133.3(4)
O32 Mo11 O31 Mo6 68.4(4)
O32 Mo11 O36 Mo10 22.4(11)
O32 Mo11 O37 Mo12 -128.8(7)
O33 Mo8 O4 Mo9 -89.9(2)
O33 Mo8 O4 Mo12 -0.62(19)
O33 Mo8 O4 P1 134.7(4)
O33 Mo8 O16 Mo3 26.6(11)
O33 Mo8 O27 Mo7 -127.8(7)
O33 Mo8 O28 Mo9 67.8(4)
O33 Mo12 O4 Mo8 0.7(2)
O33 Mo12 O4 Mo9 89.7(2)
O33 Mo12 O4 P1 -135.1(4)
O33 Mo12 O34 Mo9 -72.1(4)
O33 Mo12 O35 Mo10 -71.2(9)
O33 Mo12 O37 Mo11 124.2(7)
O34 Mo9 O4 Mo8 90.8(2)
O34 Mo9 O4 Mo12 1.4(2)
O34 Mo9 O4 P1 -133.5(4)
O34 Mo9 O11 Mo1 -67.3(9)
O34 Mo9 O23 Mo4 124.5(6)
O34 Mo9 O28 Mo8 -70.2(4)
O34 Mo12 O4 Mo8 -90.3(2)
O34 Mo12 O4 Mo9 -1.29(19)
O34 Mo12 O4 P1 133.9(4)
O34 Mo12 O33 Mo8 70.9(4)
O34 Mo12 O35 Mo10 -129.6(6)
O34 Mo12 O37 Mo11 25.0(11)
O35 Mo10 O2 Mo4 100.2(2)
O35 Mo10 O2 Mo5 -170.8(2)
O35 Mo10 O2 P1 -33.8(4)
O35 Mo10 O29 Mo4 -86.6(4)
O35 Mo10 O30 Mo5 29.4(8)
O35 Mo10 O36 Mo11 30.4(7)
O35 Mo12 O4 Mo8 -173.1(2)
O35 Mo12 O4 Mo9 -84.1(2)
O35 Mo12 O4 P1 51.1(4)
O35 Mo12 O33 Mo8 13.4(8)
O35 Mo12 O34 Mo9 86.3(4)
O35 Mo12 O37 Mo11 -30.5(7)
O36 Mo10 O2 Mo4 -173.8(2)
O36 Mo10 O2 Mo5 -84.7(2)
O36 Mo10 O2 P1 52.3(4)
O36 Mo10 O29 Mo4 8.1(8)
O36 Mo10 O30 Mo5 85.4(4)
O36 Mo10 O35 Mo12 -29.0(6)
O36 Mo11 O3 Mo6 101.5(2)
O36 Mo11 O3 Mo7 -169.0(2)
O36 Mo11 O3 P1 -33.9(4)
O36 Mo11 O31 Mo6 -86.4(4)
O36 Mo11 O32 Mo7 33.3(8)
O36 Mo11 O37 Mo12 30.8(7)
O37 Mo11 O3 Mo6 -173.8(2)
O37 Mo11 O3 Mo7 -84.3(2)
O37 Mo11 O3 P1 50.8(4)
O37 Mo11 O31 Mo6 7.0(8)
O37 Mo11 O32 Mo7 86.2(4)
O37 Mo11 O36 Mo10 -29.7(7)
O37 Mo12 O4 Mo8 100.7(2)
O37 Mo12 O4 Mo9 -170.3(2)
O37 Mo12 O4 P1 -35.1(4)
O37 Mo12 O33 Mo8 -85.2(4)
O37 Mo12 O34 Mo9 29.9(8)
O37 Mo12 O35 Mo10 30.3(6)
O38 Mo10 O29 Mo4 167.7(4)
O38 Mo10 O30 Mo5 -175.1(4)
O38 Mo10 O35 Mo12 -129.0(6)
O38 Mo10 O36 Mo11 133.3(7)
O39 Mo11 O31 Mo6 167.5(4)
O39 Mo11 O32 Mo7 -174.7(4)
O39 Mo11 O36 Mo10 -129.1(7)
O39 Mo11 O37 Mo12 133.5(7)
O40 Mo12 O4 Mo8 -71.4(12)
O40 Mo12 O4 Mo9 17.6(12)
O40 Mo12 O4 P1 152.8(11)
O40 Mo12 O33 Mo8 167.7(3)
O40 Mo12 O34 Mo9 -174.1(4)
O40 Mo12 O35 Mo10 134.4(6)
O40 Mo12 O37 Mo11 -130.4(7)
O41 Mo13 O48 Mo15 -2.0(3)
O41 Mo13 O49 Mo14 2.5(3)
O41 Mo13 O51 Mo21 54.9(7)
O41 Mo13 O52 Mo16 -53.4(7)
O41 Mo14 O49 Mo13 -2.5(3)
O41 Mo14 O50 Mo15 1.8(3)
O41 Mo14 O53 Mo17 55.9(7)
O41 Mo14 O54 Mo18 -50.2(8)
O41 Mo15 O48 Mo13 2.0(3)
O41 Mo15 O50 Mo14 -1.9(3)
O41 Mo15 O55 Mo19 54.0(6)
O41 Mo15 O56 Mo20 -49.4(7)
O41 P2 O42 Mo16 66.1(4)
O41 P2 O42 Mo17 -53.6(5)
O41 P2 O42 Mo22 -174.4(3)
O41 P2 O43 Mo18 67.3(4)
O41 P2 O43 Mo19 -53.0(5)
O41 P2 O43 Mo23 -173.5(3)
O41 P2 O44 Mo20 65.2(5)
O41 P2 O44 Mo21 -56.1(5)
O41 P2 O44 Mo24 -174.2(3)
O42 Mo16 O52 Mo13 58.6(7)
O42 Mo16 O63 Mo21 -50.0(7)
O42 Mo16 O64 Mo17 -2.1(3)
O42 Mo16 O69 Mo22 2.4(3)
O42 Mo17 O53 Mo14 -50.8(7)
O42 Mo17 O64 Mo16 2.1(3)
O42 Mo17 O65 Mo18 55.3(7)
O42 Mo17 O70 Mo22 -2.4(3)
O42 Mo22 O69 Mo16 -2.4(3)
O42 Mo22 O70 Mo17 2.4(3)
O42 Mo22 O75 Mo24 53.9(7)
O42 Mo22 O76 Mo23 -50.2(7)
O42 P2 O41 Mo13 -52.9(5)
O42 P2 O41 Mo14 64.4(5)
O42 P2 O41 Mo15 -173.9(3)
O42 P2 O43 Mo18 -53.5(5)
O42 P2 O43 Mo19 -173.8(3)
O42 P2 O43 Mo23 65.7(5)
O42 P2 O44 Mo20 -173.4(3)
O42 P2 O44 Mo21 65.3(5)
O42 P2 O44 Mo24 -52.8(5)
O43 Mo18 O54 Mo14 54.9(7)
O43 Mo18 O65 Mo17 -50.6(7)
O43 Mo18 O66 Mo19 -1.9(3)
O43 Mo18 O71 Mo23 1.4(3)
O43 Mo19 O55 Mo15 -48.9(6)
O43 Mo19 O66 Mo18 1.9(3)
O43 Mo19 O67 Mo20 55.1(7)
O43 Mo19 O72 Mo23 -2.2(3)
O43 Mo23 O71 Mo18 -1.4(3)
O43 Mo23 O72 Mo19 2.2(3)
O43 Mo23 O76 Mo22 55.2(7)
O43 Mo23 O77 Mo24 -50.6(7)
O43 P2 O41 Mo13 -173.0(3)
O43 P2 O41 Mo14 -55.7(5)
O43 P2 O41 Mo15 65.9(4)
O43 P2 O42 Mo16 -174.3(3)
O43 P2 O42 Mo17 66.0(5)
O43 P2 O42 Mo22 -54.8(5)
O43 P2 O44 Mo20 -53.0(5)
O43 P2 O44 Mo21 -174.3(3)
O43 P2 O44 Mo24 67.6(4)
O44 Mo20 O56 Mo15 54.4(7)
O44 Mo20 O67 Mo19 -49.7(7)
O44 Mo20 O68 Mo21 -3.0(3)
O44 Mo20 O73 Mo24 2.2(3)
O44 Mo21 O51 Mo13 -49.7(7)
O44 Mo21 O63 Mo16 55.1(7)
O44 Mo21 O68 Mo20 2.9(3)
O44 Mo21 O74 Mo24 -1.6(3)
O44 Mo24 O73 Mo20 -2.3(3)
O44 Mo24 O74 Mo21 1.5(3)
O44 Mo24 O75 Mo22 -49.2(7)
O44 Mo24 O77 Mo23 55.7(7)
O44 P2 O41 Mo13 68.4(4)
O44 P2 O41 Mo14 -174.3(3)
O44 P2 O41 Mo15 -52.6(5)
O44 P2 O42 Mo16 -54.1(5)
O44 P2 O42 Mo17 -173.8(3)
O44 P2 O42 Mo22 65.4(5)
O44 P2 O43 Mo18 -174.5(3)
O44 P2 O43 Mo19 65.2(5)
O44 P2 O43 Mo23 -55.3(5)
O45 Mo13 O41 Mo14 68.8(13)
O45 Mo13 O41 Mo15 -21.4(14)
O45 Mo13 O41 P2 -157.8(11)
O45 Mo13 O48 Mo15 173.7(4)
O45 Mo13 O49 Mo14 -166.8(4)
O45 Mo13 O51 Mo21 -136.0(7)
O45 Mo13 O52 Mo16 128.7(7)
O46 Mo14 O41 Mo13 -25.6(15)
O46 Mo14 O41 Mo15 64.5(15)
O46 Mo14 O41 P2 -158.7(13)
O46 Mo14 O49 Mo13 172.5(4)
O46 Mo14 O50 Mo15 -168.2(4)
O46 Mo14 O53 Mo17 -134.5(7)
O46 Mo14 O54 Mo18 132.6(7)
O47 Mo15 O41 Mo13 65.5(13)
O47 Mo15 O41 Mo14 -23.4(13)
O47 Mo15 O41 P2 -159.3(11)
O47 Mo15 O48 Mo13 -167.3(4)
O47 Mo15 O50 Mo14 173.4(4)
O47 Mo15 O55 Mo19 -137.1(7)
O47 Mo15 O56 Mo20 133.4(7)
O48 Mo13 O41 Mo14 91.4(2)
O48 Mo13 O41 Mo15 1.2(2)
O48 Mo13 O41 P2 -135.2(4)
O48 Mo13 O49 Mo14 -67.8(4)
O48 Mo13 O51 Mo21 126.2(7)
O48 Mo13 O52 Mo16 -27.5(11)
O48 Mo15 O41 Mo13 -1.3(2)
O48 Mo15 O41 Mo14 -90.1(2)
O48 Mo15 O41 P2 134.0(4)
O48 Mo15 O50 Mo14 71.9(4)
O48 Mo15 O55 Mo19 67.7(9)
O48 Mo15 O56 Mo20 -122.1(7)
O49 Mo13 O41 Mo14 -1.7(2)
O49 Mo13 O41 Mo15 -91.8(2)
O49 Mo13 O41 P2 131.7(4)
O49 Mo13 O48 Mo15 72.0(4)
O49 Mo13 O51 Mo21 64.2(10)
O49 Mo13 O52 Mo16 -126.9(7)
O49 Mo14 O41 Mo13 1.5(2)
O49 Mo14 O41 Mo15 91.6(2)
O49 Mo14 O41 P2 -131.6(5)
O49 Mo14 O50 Mo15 -69.2(4)
O49 Mo14 O53 Mo17 127.9(7)
O49 Mo14 O54 Mo18 -21.9(12)
O50 Mo14 O41 Mo13 -91.3(2)
O50 Mo14 O41 Mo15 -1.2(2)
O50 Mo14 O41 P2 135.6(5)
O50 Mo14 O49 Mo13 70.3(4)
O50 Mo14 O53 Mo17 66.1(10)
O50 Mo14 O54 Mo18 -122.3(7)
O50 Mo15 O41 Mo13 90.0(2)
O50 Mo15 O41 Mo14 1.1(2)
O50 Mo15 O41 P2 -134.8(4)
O50 Mo15 O48 Mo13 -69.5(4)
O50 Mo15 O55 Mo19 126.0(7)
O50 Mo15 O56 Mo20 -23.4(12)
O51 Mo13 O41 Mo14 174.3(2)
O51 Mo13 O41 Mo15 84.1(2)
O51 Mo13 O41 P2 -52.3(4)
O51 Mo13 O48 Mo15 -86.3(4)
O51 Mo13 O49 Mo14 -7.1(8)
O51 Mo13 O52 Mo16 28.4(7)
O51 Mo21 O44 Mo20 -100.7(2)
O51 Mo21 O44 Mo24 169.6(2)
O51 Mo21 O44 P2 35.9(4)
O51 Mo21 O63 Mo16 -32.8(7)
O51 Mo21 O68 Mo20 87.5(4)
O51 Mo21 O74 Mo24 -29.9(9)
O52 Mo13 O41 Mo14 -100.3(2)
O52 Mo13 O41 Mo15 169.5(2)
O52 Mo13 O41 P2 33.1(4)
O52 Mo13 O48 Mo15 -29.6(8)
O52 Mo13 O49 Mo14 86.7(4)
O52 Mo13 O51 Mo21 -32.4(7)
O52 Mo16 O42 Mo17 84.3(2)
O52 Mo16 O42 Mo22 173.4(2)
O52 Mo16 O42 P2 -51.2(4)
O52 Mo16 O63 Mo21 30.5(7)
O52 Mo16 O64 Mo17 -85.3(4)
O52 Mo16 O69 Mo22 -8.7(8)
O53 Mo14 O41 Mo13 84.0(2)
O53 Mo14 O41 Mo15 174.1(2)
O53 Mo14 O41 P2 -49.1(4)
O53 Mo14 O49 Mo13 -86.9(4)
O53 Mo14 O50 Mo15 -8.8(8)
O53 Mo14 O54 Mo18 31.6(8)
O53 Mo17 O42 Mo16 -100.6(2)
O53 Mo17 O42 Mo22 170.4(2)
O53 Mo17 O42 P2 34.2(4)
O53 Mo17 O64 Mo16 85.6(4)
O53 Mo17 O65 Mo18 -31.5(7)
O53 Mo17 O70 Mo22 -28.5(8)
O54 Mo14 O41 Mo13 169.1(2)
O54 Mo14 O41 Mo15 -100.8(2)
O54 Mo14 O41 P2 36.0(4)
O54 Mo14 O49 Mo13 -32.6(8)
O54 Mo14 O50 Mo15 85.9(4)
O54 Mo14 O53 Mo17 -31.7(7)
O54 Mo18 O43 Mo19 84.3(2)
O54 Mo18 O43 Mo23 174.2(2)
O54 Mo18 O43 P2 -51.3(4)
O54 Mo18 O65 Mo17 31.3(7)
O54 Mo18 O66 Mo19 -86.2(4)
O54 Mo18 O71 Mo23 -9.9(8)
O55 Mo15 O41 Mo13 172.6(2)
O55 Mo15 O41 Mo14 83.8(2)
O55 Mo15 O41 P2 -52.1(4)
O55 Mo15 O48 Mo13 -12.3(8)
O55 Mo15 O50 Mo14 -86.8(4)
O55 Mo15 O56 Mo20 32.9(7)
O55 Mo19 O43 Mo18 -100.2(2)
O55 Mo19 O43 Mo23 170.2(2)
O55 Mo19 O43 P2 35.0(4)
O55 Mo19 O66 Mo18 87.5(4)
O55 Mo19 O67 Mo20 -33.5(7)
O55 Mo19 O72 Mo23 -31.1(8)
O56 Mo15 O41 Mo13 -100.8(2)
O56 Mo15 O41 Mo14 170.4(2)
O56 Mo15 O41 P2 34.5(4)
O56 Mo15 O48 Mo13 87.0(4)
O56 Mo15 O50 Mo14 -29.5(9)
O56 Mo15 O55 Mo19 -34.2(7)
O56 Mo20 O44 Mo21 84.2(2)
O56 Mo20 O44 Mo24 173.5(2)
O56 Mo20 O44 P2 -51.4(4)
O56 Mo20 O67 Mo19 32.1(7)
O56 Mo20 O68 Mo21 -87.5(4)
O56 Mo20 O73 Mo24 -9.2(8)
O57 Mo16 O42 Mo17 -18.7(14)
O57 Mo16 O42 Mo22 70.4(13)
O57 Mo16 O42 P2 -154.2(12)
O57 Mo16 O52 Mo13 -132.6(7)
O57 Mo16 O63 Mo21 131.8(7)
O57 Mo16 O64 Mo17 174.0(4)
O57 Mo16 O69 Mo22 -166.6(4)
O58 Mo17 O53 Mo14 131.4(7)
O58 Mo17 O64 Mo16 -168.5(4)
O58 Mo17 O65 Mo18 -134.3(7)
O58 Mo17 O70 Mo22 173.6(4)
O59 Mo18 O43 Mo19 -22.3(15)
O59 Mo18 O43 Mo23 67.6(14)
O59 Mo18 O43 P2 -157.9(13)
O59 Mo18 O54 Mo14 -135.2(7)
O59 Mo18 O65 Mo17 131.7(7)
O59 Mo18 O66 Mo19 173.9(4)
O59 Mo18 O71 Mo23 -168.7(4)
O60 Mo19 O55 Mo15 132.3(6)
O60 Mo19 O66 Mo18 -168.2(4)
O60 Mo19 O67 Mo20 -134.9(7)
O60 Mo19 O72 Mo23 174.7(4)
O61 Mo20 O44 Mo21 -26.4(15)
O61 Mo20 O44 Mo24 62.9(14)
O61 Mo20 O44 P2 -162.0(12)
O61 Mo20 O56 Mo15 -135.4(7)
O61 Mo20 O67 Mo19 133.2(7)
O61 Mo20 O68 Mo21 172.1(4)
O61 Mo20 O73 Mo24 -168.3(4)
O62 Mo21 O44 Mo20 58.1(14)
O62 Mo21 O44 Mo24 -31.5(14)
O62 Mo21 O44 P2 -165.3(12)
O62 Mo21 O51 Mo13 134.1(7)
O62 Mo21 O63 Mo16 -134.4(7)
O62 Mo21 O68 Mo20 -168.0(4)
O62 Mo21 O74 Mo24 172.9(4)
O63 Mo16 O42 Mo17 170.3(2)
O63 Mo16 O42 Mo22 -100.6(2)
O63 Mo16 O42 P2 34.8(4)
O63 Mo16 O52 Mo13 -28.8(8)
O63 Mo16 O64 Mo17 -28.4(8)
O63 Mo16 O69 Mo22 86.7(4)
O63 Mo21 O44 Mo20 173.9(2)
O63 Mo21 O44 Mo24 84.2(2)
O63 Mo21 O44 P2 -49.5(4)
O63 Mo21 O51 Mo13 32.6(7)
O63 Mo21 O68 Mo20 -6.6(9)
O63 Mo21 O74 Mo24 -86.2(4)
O64 Mo16 O42 Mo17 1.2(2)
O64 Mo16 O42 Mo22 90.4(2)
O64 Mo16 O42 P2 -134.2(4)
O64 Mo16 O52 Mo13 130.1(8)
O64 Mo16 O63 Mo21 -25.3(12)
O64 Mo16 O69 Mo22 -68.1(4)
O64 Mo17 O42 Mo16 -1.3(2)
O64 Mo17 O42 Mo22 -90.4(2)
O64 Mo17 O42 P2 133.5(4)
O64 Mo17 O53 Mo14 -123.1(7)
O64 Mo17 O65 Mo18 65.5(10)
O64 Mo17 O70 Mo22 70.9(4)
O65 Mo17 O42 Mo16 174.0(2)
O65 Mo17 O42 Mo22 85.0(2)
O65 Mo17 O42 P2 -51.2(4)
O65 Mo17 O53 Mo14 30.8(7)
O65 Mo17 O64 Mo16 -8.5(8)
O65 Mo17 O70 Mo22 -86.3(4)
O65 Mo18 O43 Mo19 170.3(2)
O65 Mo18 O43 Mo23 -99.8(2)
O65 Mo18 O43 P2 34.7(4)
O65 Mo18 O54 Mo14 -32.9(8)
O65 Mo18 O66 Mo19 -29.2(8)
O65 Mo18 O71 Mo23 86.1(4)
O66 Mo18 O43 Mo19 1.2(2)
O66 Mo18 O43 Mo23 91.1(2)
O66 Mo18 O43 P2 -134.4(4)
O66 Mo18 O54 Mo14 126.9(8)
O66 Mo18 O65 Mo17 -24.9(12)
O66 Mo18 O71 Mo23 -69.8(4)
O66 Mo19 O43 Mo18 -1.3(2)
O66 Mo19 O43 Mo23 -90.9(2)
O66 Mo19 O43 P2 133.9(4)
O66 Mo19 O55 Mo15 -123.0(7)
O66 Mo19 O67 Mo20 65.9(10)
O66 Mo19 O72 Mo23 72.4(4)
O67 Mo19 O43 Mo18 174.1(2)
O67 Mo19 O43 Mo23 84.6(2)
O67 Mo19 O43 P2 -50.6(4)
O67 Mo19 O55 Mo15 32.8(7)
O67 Mo19 O66 Mo18 -9.2(8)
O67 Mo19 O72 Mo23 -86.4(4)
O67 Mo20 O44 Mo21 169.5(2)
O67 Mo20 O44 Mo24 -101.2(2)
O67 Mo20 O44 P2 33.9(4)
O67 Mo20 O56 Mo15 -32.7(7)
O67 Mo20 O68 Mo21 -31.4(8)
O67 Mo20 O73 Mo24 85.9(4)
O68 Mo20 O44 Mo21 1.8(2)
O68 Mo20 O44 Mo24 91.1(2)
O68 Mo20 O44 P2 -133.8(5)
O68 Mo20 O56 Mo15 125.5(7)
O68 Mo20 O67 Mo19 -23.0(11)
O68 Mo20 O73 Mo24 -67.9(4)
O68 Mo21 O44 Mo20 -1.9(2)
O68 Mo21 O44 Mo24 -91.6(2)
O68 Mo21 O44 P2 134.7(4)
O68 Mo21 O51 Mo13 -121.5(7)
O68 Mo21 O63 Mo16 64.2(10)
O68 Mo21 O74 Mo24 70.9(4)
O69 Mo16 O42 Mo17 -90.8(2)
O69 Mo16 O42 Mo22 -1.6(2)
O69 Mo16 O42 P2 133.8(4)
O69 Mo16 O52 Mo13 69.4(10)
O69 Mo16 O63 Mo21 -123.2(7)
O69 Mo16 O64 Mo17 72.0(4)
O69 Mo22 O42 Mo16 1.5(2)
O69 Mo22 O42 Mo17 90.6(2)
O69 Mo22 O42 P2 -133.3(4)
O69 Mo22 O70 Mo17 -69.1(4)
O69 Mo22 O75 Mo24 126.2(8)
O69 Mo22 O76 Mo23 -24.1(12)
O70 Mo17 O42 Mo16 90.5(2)
O70 Mo17 O42 Mo22 1.44(19)
O70 Mo17 O42 P2 -134.7(4)
O70 Mo17 O53 Mo14 -26.3(11)
O70 Mo17 O64 Mo16 -68.7(4)
O70 Mo17 O65 Mo18 126.7(7)
O70 Mo22 O42 Mo16 -90.7(2)
O70 Mo22 O42 Mo17 -1.5(2)
O70 Mo22 O42 P2 134.5(4)
O70 Mo22 O69 Mo16 70.7(4)
O70 Mo22 O75 Mo24 64.2(10)
O70 Mo22 O76 Mo23 -122.3(7)
O71 Mo18 O43 Mo19 -90.8(2)
O71 Mo18 O43 Mo23 -1.0(2)
O71 Mo18 O43 P2 133.6(4)
O71 Mo18 O54 Mo14 65.9(11)
O71 Mo18 O65 Mo17 -123.5(7)
O71 Mo18 O66 Mo19 71.8(4)
O71 Mo23 O43 Mo18 0.9(2)
O71 Mo23 O43 Mo19 90.5(2)
O71 Mo23 O43 P2 -133.8(4)
O71 Mo23 O72 Mo19 -69.3(4)
O71 Mo23 O76 Mo22 127.4(8)
O71 Mo23 O77 Mo24 -24.8(12)
O72 Mo19 O43 Mo18 91.0(2)
O72 Mo19 O43 Mo23 1.40(19)
O72 Mo19 O43 P2 -133.8(4)
O72 Mo19 O55 Mo15 -21.7(11)
O72 Mo19 O66 Mo18 -69.4(4)
O72 Mo19 O67 Mo20 127.3(8)
O72 Mo23 O43 Mo18 -91.1(2)
O72 Mo23 O43 Mo19 -1.5(2)
O72 Mo23 O43 P2 134.2(4)
O72 Mo23 O71 Mo18 72.0(4)
O72 Mo23 O76 Mo22 65.5(10)
O72 Mo23 O77 Mo24 -123.3(7)
O73 Mo20 O44 Mo21 -90.8(2)
O73 Mo20 O44 Mo24 -1.5(2)
O73 Mo20 O44 P2 133.7(5)
O73 Mo20 O56 Mo15 65.5(10)
O73 Mo20 O67 Mo19 -122.0(7)
O73 Mo20 O68 Mo21 70.2(4)
O73 Mo24 O44 Mo20 1.4(2)
O73 Mo24 O44 Mo21 91.4(2)
O73 Mo24 O44 P2 -134.8(4)
O73 Mo24 O74 Mo21 -68.6(4)
O73 Mo24 O75 Mo22 -23.0(11)
O73 Mo24 O77 Mo23 126.8(8)
O74 Mo21 O44 Mo20 90.6(2)
O74 Mo21 O44 Mo24 0.9(2)
O74 Mo21 O44 P2 -132.8(4)
O74 Mo21 O51 Mo13 -23.0(12)
O74 Mo21 O63 Mo16 127.0(8)
O74 Mo21 O68 Mo20 -68.2(4)
O74 Mo24 O44 Mo20 -91.0(2)
O74 Mo24 O44 Mo21 -1.0(2)
O74 Mo24 O44 P2 132.8(4)
O74 Mo24 O73 Mo20 71.4(4)
O74 Mo24 O75 Mo22 -122.1(7)
O74 Mo24 O77 Mo23 66.0(10)
O75 Mo22 O42 Mo16 84.6(2)
O75 Mo22 O42 Mo17 173.8(2)
O75 Mo22 O42 P2 -50.1(4)
O75 Mo22 O69 Mo16 -86.6(4)
O75 Mo22 O70 Mo17 -8.2(8)
O75 Mo22 O76 Mo23 31.7(7)
O75 Mo24 O44 Mo20 169.7(2)
O75 Mo24 O44 Mo21 -100.3(2)
O75 Mo24 O44 P2 33.5(4)
O75 Mo24 O73 Mo20 -30.3(8)
O75 Mo24 O74 Mo21 86.1(4)
O75 Mo24 O77 Mo23 -32.2(7)
O76 Mo22 O42 Mo16 170.1(2)
O76 Mo22 O42 Mo17 -100.7(2)
O76 Mo22 O42 P2 35.3(4)
O76 Mo22 O69 Mo16 -30.0(8)
O76 Mo22 O70 Mo17 85.9(4)
O76 Mo22 O75 Mo24 -32.9(7)
O76 Mo23 O43 Mo18 84.3(2)
O76 Mo23 O43 Mo19 174.0(2)
O76 Mo23 O43 P2 -50.3(4)
O76 Mo23 O71 Mo18 -85.8(4)
O76 Mo23 O72 Mo19 -8.4(8)
O76 Mo23 O77 Mo24 31.4(7)
O77 Mo23 O43 Mo18 170.1(2)
O77 Mo23 O43 Mo19 -100.2(2)
O77 Mo23 O43 P2 35.5(4)
O77 Mo23 O71 Mo18 -28.8(8)
O77 Mo23 O72 Mo19 87.0(4)
O77 Mo23 O76 Mo22 -32.6(8)
O77 Mo24 O44 Mo20 84.3(2)
O77 Mo24 O44 Mo21 174.3(2)
O77 Mo24 O44 P2 -51.9(4)
O77 Mo24 O73 Mo20 -86.3(4)
O77 Mo24 O74 Mo21 -9.1(9)
O77 Mo24 O75 Mo22 32.2(7)
O78 Mo22 O42 Mo16 -22.0(14)
O78 Mo22 O42 Mo17 67.2(14)
O78 Mo22 O42 P2 -156.7(12)
O78 Mo22 O69 Mo16 173.2(4)
O78 Mo22 O70 Mo17 -167.1(4)
O78 Mo22 O75 Mo24 -136.8(7)
O78 Mo22 O76 Mo23 132.2(7)
O79 Mo23 O43 Mo18 -16.7(13)
O79 Mo23 O43 Mo19 73.0(13)
O79 Mo23 O43 P2 -151.3(11)
O79 Mo23 O71 Mo18 175.2(4)
O79 Mo23 O72 Mo19 -166.8(4)
O79 Mo23 O76 Mo22 -135.9(8)
O79 Mo23 O77 Mo24 130.7(7)
O80 Mo24 O44 Mo20 -19.2(13)
O80 Mo24 O44 Mo21 70.8(12)
O80 Mo24 O44 P2 -155.4(11)
O80 Mo24 O73 Mo20 173.5(4)
O80 Mo24 O74 Mo21 -166.9(4)
O80 Mo24 O75 Mo22 132.7(7)
O80 Mo24 O77 Mo23 -136.1(7)
O1S C11 C12 C13 75.0(13)
O8S C81 C82 C83 54(2)
N1 C11 C12 C13 -99.8(11)
N8 C81 C82 C83 -122.6(15)
C14 N1 C11 O1S -0.1(15)
C14 N1 C11 C12 174.9(9)
C15 N1 C11 O1S -178.3(9)
C15 N1 C11 C12 -3.3(16)
C84 N8 C81 O8S 2.7(16)
C84 N8 C81 C82 179.7(10)
C85 N8 C81 O8S 177.6(10)
C85 N8 C81 C82 -5.5(17)
O2S C21 C22 C23 85.5(19)
O11S C111 C112 C113 -3.2(15)
N2 C21 C22 C23 -91.5(18)
N11 C111 C112 C113 -177.7(9)
C115 N11 C111 O11S 177.6(10)
C115 N11 C111 C112 -7.2(15)
C24 N2 C21 O2S 2.7(18)
C24 N2 C21 C22 179.8(10)
C25 N2 C21 O2S -178.5(12)
C25 N2 C21 C22 -1.4(17)
C114 N11 C111 O11S 2.1(14)
C114 N11 C111 C112 177.4(9)
O3S C31 C32 C33 62.5(11)
O7S C71 C72 C73 83.7(11)
N3 C31 C32 C33 -118.9(10)
N7 C71 C72 C73 -91.6(11)
C34 N3 C31 O3S 1.4(13)
C34 N3 C31 C32 -177.2(8)
C35 N3 C31 O3S 178.7(8)
C35 N3 C31 C32 0.1(14)
C74 N7 C71 O7S 2.3(14)
C74 N7 C71 C72 177.6(8)
C75 N7 C71 O7S -177.2(9)
C75 N7 C71 C72 -1.9(14)
O4S C41 C42 C43 1.1(14)
O5S C51 C52 C53 90.0(12)
N4 C41 C42 C43 178.4(9)
N5 C51 C52 C53 -96.7(12)
C44 N4 C41 O4S 0.8(15)
C44 N4 C41 C42 -176.6(9)
C45 N4 C41 O4S -177.9(10)
C45 N4 C41 C42 4.6(15)
C54 N5 C51 O5S 175.5(9)
C54 N5 C51 C52 2.4(16)
C55 N5 C51 O5S 5.2(15)
C55 N5 C51 C52 -167.9(9)
O6S C61 C62 C63 -94.5(10)
N6 C61 C62 C63 83.8(11)
C64 N6 C61 O6S 178.9(8)
C64 N6 C61 C62 0.6(14)
C65 N6 C61 O6S 1.2(13)
C65 N6 C61 C62 -177.2(8)
O9S C91 C92 C93 75.1(14)
N9 C91 C92 C93 -104.8(13)
C94 N9 C91 O9S 1.1(16)
C94 N9 C91 C92 -179.0(10)
C95 N9 C91 O9S -176.3(9)
C95 N9 C91 C92 3.6(17)
O10S C101 C102 C103 -94.0(12)
N10 C101 C102 C103 84.3(12)
C104 N10 C101 O10S 3.4(13)
C104 N10 C101 C102 -174.9(9)
C105 N10 C101 O10S 176.2(8)
C105 N10 C101 C102 -2.2(14)
